data_1569916
loop_
_publ_author_name
'Stawski, Wojciech'
'Zhu, Yikun'
'Wei, Zheng'
'Petrukhina, Marina A.'
'Anderson, Harry L.'

_publ_section_title
;
 Crystallographic evidence for global aromaticity in the di-anion and
 tetra-anion of a cyclophane hydrocarbon.
;
_journal_issue 48
_journal_name_full 'Chemical science'
_journal_page_first 14109
_journal_page_last 14114
_journal_paper_doi 10.1039/d3sc04251k
_journal_volume 14
_journal_year 2023
_chemical_formula_moiety '2(C18 H36 K N2 O6), C32 H24, 0.346(C6 H14), 1.308(C4 H8 O)'
_chemical_formula_sum 'C75.31 H111.31 K2 N4 O13.31'
_chemical_formula_weight 1363.82
_space_group_crystal_system monoclinic
_space_group_IT_number 14
_space_group_name_Hall '-P 2ybc'
_space_group_name_H-M_alt 'P 1 21/c 1'
_atom_sites_solution_hydrogens geom
_atom_sites_solution_primary dual
_atom_sites_solution_secondary difmap
_audit_creation_date 2023-04-04
_audit_creation_method
;
Olex2 1.5
(compiled 2023.03.06 svn.rbb2c1857 for OlexSys, GUI svn.r6748)
;
_audit_update_record
;
2023-06-26 deposited with the CCDC.	2023-09-20 downloaded from the CCDC.
;
_cell_angle_alpha 90
_cell_angle_beta 114.1120(10)
_cell_angle_gamma 90
_cell_formula_units_Z 4
_cell_length_a 21.9901(8)
_cell_length_b 18.2207(6)
_cell_length_c 20.0657(7)
_cell_measurement_reflns_used 9134
_cell_measurement_temperature 100(2)
_cell_measurement_theta_max 21.84
_cell_measurement_theta_min 2.25
_cell_volume 7338.3(4)
_computing_cell_refinement 'SAINT V8.38A (Bruker, 2018)'
_computing_data_collection 'APEX3 v.2017.3-0 (Bruker AXS Inc., 2017)'
_computing_data_reduction 'SAINT V8.38A (Bruker, 2018)'
_computing_molecular_graphics 'Olex2 1.5 (Dolomanov et al., 2009)'
_computing_publication_material 'Olex2 1.5 (Dolomanov et al., 2009)'
_computing_structure_refinement 'SHELXL-2019/2 (Sheldrick, 2019)'
_computing_structure_solution 'SHELXT 2018/2 (Sheldrick, 2018)'
_diffrn_ambient_temperature 100(2)
_diffrn_detector
;
DECTRIS PILATUS3 X 1M(CdTe) pixel array detector
;
_diffrn_detector_area_resol_mean 30
_diffrn_detector_type 'CMOS pixel array detector'
_diffrn_measured_fraction_theta_full 1.000
_diffrn_measured_fraction_theta_max 0.995
_diffrn_measurement_device_type 'Huber 4-circle diffractometer'
_diffrn_measurement_method 'phi rotation'
_diffrn_radiation_collimation '0.2 mm sinlge-pinhole'
_diffrn_radiation_monochromator 'Si(111) & Si(311)'
_diffrn_radiation_probe x-ray
_diffrn_radiation_type Synchrotron
_diffrn_radiation_wavelength 0.49594
_diffrn_reflns_av_R_equivalents 0.0639
_diffrn_reflns_av_unetI/netI 0.0340
_diffrn_reflns_Laue_measured_fraction_full 1.000
_diffrn_reflns_Laue_measured_fraction_max 0.995
_diffrn_reflns_limit_h_max 34
_diffrn_reflns_limit_h_min -34
_diffrn_reflns_limit_k_max 28
_diffrn_reflns_limit_k_min -28
_diffrn_reflns_limit_l_max 31
_diffrn_reflns_limit_l_min -31
_diffrn_reflns_number 322345
_diffrn_reflns_point_group_measured_fraction_full 1.000
_diffrn_reflns_point_group_measured_fraction_max 0.995
_diffrn_reflns_theta_full 17.311
_diffrn_reflns_theta_max 22.861
_diffrn_reflns_theta_min 1.053
_diffrn_source synchrotron
_diffrn_source_current 103.0
_diffrn_source_power 103.0
_diffrn_source_type 'Insertion Device, Station 15 ID-B, APS, Argonne Nat'l Lab'
_diffrn_source_voltage 1000.0
_diffrn_standards_number 0
_exptl_absorpt_coefficient_mu 0.082
_exptl_absorpt_correction_T_max 0.7108
_exptl_absorpt_correction_T_min 0.6185
_exptl_absorpt_correction_type multi-scan
_exptl_absorpt_process_details
;
SADABS-2016/2 (Bruker, 2016/2) was used for absorption correction.
wR2(int) was 0.1151 before and 0.0633 after correction.
The Ratio of minimum to maximum transmission is 0.8701.
The \l/2 correction factor is not present.
;
_exptl_crystal_colour black
_exptl_crystal_colour_primary black
_exptl_crystal_density_diffrn 1.234
_exptl_crystal_density_meas ?
_exptl_crystal_density_method none
_exptl_crystal_description block
_exptl_crystal_F_000 2942.5
_exptl_crystal_size_max 0.12
_exptl_crystal_size_mid 0.08
_exptl_crystal_size_min 0.06
_refine_diff_density_max 0.853
_refine_diff_density_min -0.604
_refine_diff_density_rms 0.054
_refine_ls_extinction_method none
_refine_ls_goodness_of_fit_ref 1.063
_refine_ls_hydrogen_treatment constr
_refine_ls_matrix_type full
_refine_ls_number_parameters 1464
_refine_ls_number_reflns 29401
_refine_ls_number_restraints 2154
_refine_ls_restrained_S_all 1.064
_refine_ls_R_factor_all 0.0619
_refine_ls_R_factor_gt 0.0471
_refine_ls_shift/su_max 0.003
_refine_ls_shift/su_mean 0.000
_refine_ls_structure_factor_coef Fsqd
_refine_ls_weighting_details 'w=1/[\s^2^(Fo^2^)+(0.0732P)^2^+1.3582P] where P=(Fo^2^+2Fc^2^)/3'
_refine_ls_weighting_scheme calc
_refine_ls_wR_factor_gt 0.1339
_refine_ls_wR_factor_ref 0.1426
_reflns_Friedel_coverage 0.000
_reflns_number_gt 22858
_reflns_number_total 29401
_reflns_threshold_expression 'I > 2\s(I)'
_cod_data_source_file d3sc04251k2.cif
_cod_data_source_block 5
_cod_depositor_comments
;
The following automatic conversions were performed:

data item '_exptl_crystal_density_meas' value 'not measured' was
changed to '?' -- the value is perceived as not measured.

Automatic conversion script
Id: cif_fix_values 8170 2020-07-09 18:12:32Z antanas 

 Adding full bibliography for 1569912--1569917.cif.
;
_cod_original_sg_symbol_H-M 'P 21/c'
_cod_database_code 1569916
_shelx_shelxl_version_number 2019/2
_shelx_space_group_comment
;
The symmetry employed for this shelxl refinement is uniquely defined
by the following loop, which should always be used as a source of
symmetry information in preference to the above space-group names.
They are only intended as comments.
;
_shelx_estimated_absorpt_t_max 0.995
_shelx_estimated_absorpt_t_min 0.990
_olex2_refinement_description
;
1. Fixed Uiso
 At 1.2 times of:
  All C(H) groups, All C(H,H) groups
 At 1.5 times of:
  All C(H,H,H) groups
2. Uiso/Uaniso restraints and constraints
O11X \\sim O10X \\sim O12X \\sim O10 \\sim O9 \\sim O7 \\sim O8 \\sim O8X \\sim
O11 \\sim O12 \\sim O7X \\sim N4X \\sim C60X \\sim C61X \\sim C67X \\sim C66X
\\sim C64X \\sim C65X \\sim C60 \\sim C61 \\sim C58 \\sim C59 \\sim C52 \\sim
C53 \\sim C54 \\sim C55 \\sim C54X \\sim C55X \\sim C64 \\sim C65 \\sim C66
\\sim C67 \\sim C52X \\sim C53X \\sim C56X \\sim C62X \\sim C68X \\sim C59X
\\sim C63X \\sim C62 \\sim C57 \\sim C51 \\sim C56 \\sim C63 \\sim C68 \\sim
C51X \\sim O9X \\sim N3X \\sim N4 \\sim N3 \\sim C58X \\sim C57X: within 2A
with sigma of 0.01 and sigma for terminal atoms of 0.02 within 2A
C75 \\sim C74 \\sim C73 \\sim C77 \\sim O14 \\sim C76 \\sim C79 \\sim C78:
within 2A with sigma of 0.01 and sigma for terminal atoms of 0.02 within 2A
O13 \\sim C69 \\sim C70 \\sim C71 \\sim C72 \\sim O13X \\sim C72X \\sim C71X
\\sim C70X \\sim C69X: within 2A with sigma of 0.01 and sigma for terminal
atoms of 0.02 within 2A
C6X \\sim C30X \\sim C29X \\sim C25X \\sim C28X \\sim C26X \\sim C24X \\sim
C31X \\sim C27X \\sim C23X \\sim C32X \\sim C20X \\sim C3X \\sim C19X \\sim
C21X \\sim C2X \\sim C4X \\sim C18X \\sim C22X \\sim C1X \\sim C5X \\sim C17X
\\sim C16X \\sim C7X \\sim C15X \\sim C8X \\sim C12X \\sim C9X \\sim C11X \\sim
C13X \\sim C10X \\sim C14X \\sim C6 \\sim C1 \\sim C2 \\sim C3 \\sim C5 \\sim
C7 \\sim C4 \\sim C32 \\sim C8 \\sim C31 \\sim C9 \\sim C28 \\sim C10 \\sim C14
\\sim C27 \\sim C29 \\sim C11 \\sim C13 \\sim C26 \\sim C30 \\sim C12 \\sim C25
\\sim C15 \\sim C24 \\sim C16 \\sim C23 \\sim C17 \\sim C20 \\sim C18 \\sim C22
\\sim C19 \\sim C21: within 2A with sigma of 0.01 and sigma for terminal atoms
of 0.02 within 2A
3. Others
 Sof(C67X)=Sof(H67C)=Sof(H67D)=Sof(O10X)=Sof(O8X)=Sof(O9X)=Sof(O11X)=Sof(O7X)=
 Sof(O12X)=Sof(N3X)=Sof(N4X)=Sof(C60X)=Sof(H60C)=Sof(H60D)=Sof(C61X)=Sof(H61C)=
 Sof(H61D)=Sof(C54X)=Sof(H54C)=Sof(H54D)=Sof(C55X)=Sof(H55C)=Sof(H55D)=
 Sof(C58X)=Sof(H58C)=Sof(H58D)=Sof(C59X)=Sof(H59C)=Sof(H59D)=Sof(C64X)=
 Sof(H64C)=Sof(H64D)=Sof(C65X)=Sof(H65C)=Sof(H65D)=Sof(C52X)=Sof(H52C)=
 Sof(H52D)=Sof(C53X)=Sof(H53C)=Sof(H53D)=Sof(C66X)=Sof(H66C)=Sof(H66D)=
 Sof(C51X)=Sof(H51C)=Sof(H51D)=Sof(C57X)=Sof(H57C)=Sof(H57D)=Sof(C63X)=
 Sof(H63C)=Sof(H63D)=Sof(C56X)=Sof(H56C)=Sof(H56D)=Sof(C62X)=Sof(H62C)=
 Sof(H62D)=Sof(C68X)=Sof(H68C)=Sof(H68D)=1-FVAR(1)
 Sof(O7)=Sof(O8)=Sof(O9)=Sof(O10)=Sof(O11)=Sof(O12)=Sof(N3)=Sof(N4)=Sof(C51)=
 Sof(H51A)=Sof(H51B)=Sof(C52)=Sof(H52A)=Sof(H52B)=Sof(C53)=Sof(H53A)=Sof(H53B)=
 Sof(C54)=Sof(H54A)=Sof(H54B)=Sof(C55)=Sof(H55A)=Sof(H55B)=Sof(C56)=Sof(H56A)=
 Sof(H56B)=Sof(C57)=Sof(H57A)=Sof(H57B)=Sof(C58)=Sof(H58A)=Sof(H58B)=Sof(C59)=
 Sof(H59A)=Sof(H59B)=Sof(C60)=Sof(H60A)=Sof(H60B)=Sof(C61)=Sof(H61A)=Sof(H61B)=
 Sof(C62)=Sof(H62A)=Sof(H62B)=Sof(C63)=Sof(H63A)=Sof(H63B)=Sof(C64)=Sof(H64A)=
 Sof(H64B)=Sof(C65)=Sof(H65A)=Sof(H65B)=Sof(C66)=Sof(H66A)=Sof(H66B)=Sof(C67)=
 Sof(H67A)=Sof(H67B)=Sof(C68)=Sof(H68A)=Sof(H68B)=FVAR(1)
 Sof(C22)=Sof(H22)=Sof(C30X)=Sof(H30X)=Sof(C1X)=Sof(H1X)=Sof(C2X)=Sof(H2X)=
 Sof(C6X)=Sof(C3X)=Sof(C5X)=Sof(H5X)=Sof(C7X)=Sof(H7X)=Sof(C4X)=Sof(H4X)=
 Sof(C32X)=Sof(H32X)=Sof(C8X)=Sof(H8X)=Sof(C31X)=Sof(H31X)=Sof(C9X)=Sof(C28X)=
 Sof(C10X)=Sof(H10X)=Sof(C14X)=Sof(H14X)=Sof(C29X)=Sof(H29X)=Sof(C27X)=
 Sof(H27X)=Sof(C11X)=Sof(H11X)=Sof(C13X)=Sof(H13X)=Sof(C26X)=Sof(H26X)=
 Sof(C12X)=Sof(C25X)=Sof(C15X)=Sof(H15X)=Sof(C24X)=Sof(H24X)=Sof(C16X)=
 Sof(H16X)=Sof(C23X)=Sof(H23X)=Sof(C17X)=Sof(C20X)=Sof(C18X)=Sof(H18X)=
 Sof(C19X)=Sof(H19X)=Sof(C21X)=Sof(H21X)=1-FVAR(2)
 Sof(C1)=Sof(H1)=Sof(C2)=Sof(H2)=Sof(C3)=Sof(C4)=Sof(H4)=Sof(C5)=Sof(H5)=
 Sof(C6)=Sof(C7)=Sof(H7)=Sof(C8)=Sof(H8)=Sof(C9)=Sof(C10)=Sof(H10)=Sof(C11)=
 Sof(H11)=Sof(C12)=Sof(C13)=Sof(H13)=Sof(C14)=Sof(H14)=Sof(C15)=Sof(H15)=
 Sof(C16)=Sof(H16)=Sof(C17)=Sof(C18)=Sof(H18)=Sof(C19)=Sof(H19)=Sof(C20)=
 Sof(C21)=Sof(H21)=Sof(C23)=Sof(H23)=Sof(C24)=Sof(H24)=Sof(C25)=Sof(C26)=
 Sof(H26)=Sof(C27)=Sof(H27)=Sof(C28)=Sof(C29)=Sof(H29)=Sof(C30)=Sof(H30)=
 Sof(C31)=Sof(H31)=Sof(C32)=Sof(H32)=Sof(C22X)=Sof(H22X)=FVAR(2)
 Sof(O13X)=Sof(C72X)=Sof(H72C)=Sof(H72D)=Sof(C71X)=Sof(H71C)=Sof(H71D)=
 Sof(C70X)=Sof(H70C)=Sof(H70D)=Sof(C69X)=Sof(H69C)=Sof(H69D)=1-FVAR(3)
 Sof(O13)=Sof(C69)=Sof(H69A)=Sof(H69B)=Sof(C70)=Sof(H70A)=Sof(H70B)=Sof(C71)=
 Sof(H71A)=Sof(H71B)=Sof(C72)=Sof(H72A)=Sof(H72B)=FVAR(3)
 Sof(C77)=Sof(H77A)=Sof(H77B)=Sof(O14)=Sof(C76)=Sof(H76A)=Sof(H76B)=Sof(C79)=
 Sof(H79A)=Sof(H79B)=Sof(C78)=Sof(H78A)=Sof(H78B)=1-FVAR(4)
 Sof(C75)=Sof(H75A)=Sof(H75B)=Sof(C74)=Sof(H74A)=Sof(H74B)=Sof(C73)=Sof(H73A)=
 Sof(H73B)=Sof(H73C)=FVAR(4)
4.a Secondary CH2 refined with riding coordinates:
 C33(H33A,H33B), C34(H34A,H34B), C35(H35A,H35B), C36(H36A,H36B), C37(H37A,
 H37B), C38(H38A,H38B), C39(H39A,H39B), C40(H40A,H40B), C41(H41A,H41B),
 C42(H42A,H42B), C43(H43A,H43B), C44(H44A,H44B), C45(H45A,H45B), C46(H46A,H46B),
  C47(H47A,H47B), C48(H48A,H48B), C49(H49A,H49B), C50(H50A,H50B), C51(H51A,
 H51B), C52(H52A,H52B), C53(H53A,H53B), C54(H54A,H54B), C55(H55A,H55B),
 C56(H56A,H56B), C57(H57A,H57B), C58(H58A,H58B), C59(H59A,H59B), C60(H60A,H60B),
  C61(H61A,H61B), C62(H62A,H62B), C63(H63A,H63B), C64(H64A,H64B), C65(H65A,
 H65B), C66(H66A,H66B), C67(H67A,H67B), C68(H68A,H68B), C69(H69A,H69B),
 C70(H70A,H70B), C71(H71A,H71B), C72(H72A,H72B), C75(H75A,H75B), C74(H74A,H74B),
  C67X(H67C,H67D), C60X(H60C,H60D), C61X(H61C,H61D), C54X(H54C,H54D), C55X(H55C,
 H55D), C58X(H58C,H58D), C59X(H59C,H59D), C64X(H64C,H64D), C65X(H65C,H65D),
 C52X(H52C,H52D), C53X(H53C,H53D), C66X(H66C,H66D), C51X(H51C,H51D), C57X(H57C,
 H57D), C63X(H63C,H63D), C56X(H56C,H56D), C62X(H62C,H62D), C68X(H68C,H68D),
 C72X(H72C,H72D), C71X(H71C,H71D), C70X(H70C,H70D), C77(H77A,H77B), C76(H76A,
 H76B), C79(H79A,H79B), C78(H78A,H78B), C69X(H69C,H69D)
4.b Aromatic/amide H refined with riding coordinates:
 C1(H1), C2(H2), C4(H4), C5(H5), C7(H7), C8(H8), C10(H10), C11(H11), C13(H13),
 C14(H14), C15(H15), C16(H16), C18(H18), C19(H19), C21(H21), C22(H22), C23(H23),
  C24(H24), C26(H26), C27(H27), C29(H29), C30(H30), C31(H31), C32(H32),
 C30X(H30X), C1X(H1X), C2X(H2X), C5X(H5X), C7X(H7X), C4X(H4X), C32X(H32X),
 C8X(H8X), C31X(H31X), C10X(H10X), C14X(H14X), C29X(H29X), C27X(H27X),
 C11X(H11X), C13X(H13X), C26X(H26X), C15X(H15X), C24X(H24X), C16X(H16X),
 C23X(H23X), C18X(H18X), C22X(H22X), C19X(H19X), C21X(H21X)
4.c Idealised Me refined as rotating group:
 C73(H73A,H73B,H73C)
;
_olex2_submission_special_instructions 'No special instructions were received'

loop_
_space_group_symop_operation_xyz
'x, y, z'
'-x, y+1/2, -z+1/2'
'-x, -y, -z'
'x, -y-1/2, z-1/2'

loop_
_atom_site_label
_atom_site_type_symbol
_atom_site_fract_x
_atom_site_fract_y
_atom_site_fract_z
_atom_site_U_iso_or_equiv
_atom_site_adp_type
_atom_site_occupancy
_atom_site_site_symmetry_order
_atom_site_calc_flag
_atom_site_refinement_flags_posn
_atom_site_refinement_flags_adp
_atom_site_refinement_flags_occupancy
_atom_site_disorder_assembly
_atom_site_disorder_group
K1 K 0.49620(2) 0.64311(2) 0.38723(2) 0.02490(5) Uani 1 1 d . . . . .
O1 O 0.45306(4) 0.49779(4) 0.36297(4) 0.03046(15) Uani 1 1 d . . . . .
O2 O 0.40623(4) 0.58613(5) 0.44691(4) 0.03209(16) Uani 1 1 d . . . . .
O3 O 0.63598(4) 0.62153(5) 0.45938(5) 0.03361(16) Uani 1 1 d . . . . .
O4 O 0.57527(4) 0.73734(5) 0.50164(5) 0.03804(18) Uani 1 1 d . . . . .
O5 O 0.50671(4) 0.67951(5) 0.25529(4) 0.03409(17) Uani 1 1 d . . . . .
O6 O 0.42532(4) 0.76041(5) 0.30655(4) 0.03400(16) Uani 1 1 d . . . . .
N1 N 0.56276(5) 0.54059(6) 0.32505(5) 0.03151(18) Uani 1 1 d . . . . .
N2 N 0.43209(5) 0.74676(6) 0.45642(5) 0.03400(19) Uani 1 1 d . . . . .
C33 C 0.51787(6) 0.47850(7) 0.29389(7) 0.0395(3) Uani 1 1 d . . . . .
H33A H 0.542160 0.440345 0.279399 0.047 Uiso 1 1 calc R U . . .
H33B H 0.480207 0.495267 0.249049 0.047 Uiso 1 1 calc R U . . .
C34 C 0.49019(6) 0.44421(6) 0.34386(8) 0.0398(3) Uani 1 1 d . . . . .
H34A H 0.461041 0.402342 0.319034 0.048 Uiso 1 1 calc R U . . .
H34B H 0.527054 0.425602 0.388454 0.048 Uiso 1 1 calc R U . . .
C35 C 0.42093(6) 0.46706(6) 0.40509(7) 0.0342(2) Uani 1 1 d . . . . .
H35A H 0.454375 0.454634 0.454522 0.041 Uiso 1 1 calc R U . . .
H35B H 0.397376 0.421467 0.381692 0.041 Uiso 1 1 calc R U . . .
C36 C 0.37227(5) 0.52150(7) 0.41049(6) 0.0329(2) Uani 1 1 d . . . . .
H36A H 0.339274 0.534290 0.360935 0.040 Uiso 1 1 calc R U . . .
H36B H 0.348064 0.499652 0.437795 0.040 Uiso 1 1 calc R U . . .
C37 C 0.36020(6) 0.63865(8) 0.45185(7) 0.0376(2) Uani 1 1 d . . . . .
H37A H 0.334201 0.616677 0.477086 0.045 Uiso 1 1 calc R U . . .
H37B H 0.328757 0.653583 0.402259 0.045 Uiso 1 1 calc R U . . .
C38 C 0.39779(7) 0.70475(8) 0.49364(7) 0.0397(2) Uani 1 1 d . . . . .
H38A H 0.366183 0.737726 0.502675 0.048 Uiso 1 1 calc R U . . .
H38B H 0.431210 0.688317 0.541677 0.048 Uiso 1 1 calc R U . . .
C39 C 0.62471(6) 0.51616(8) 0.38463(7) 0.0376(2) Uani 1 1 d . . . . .
H39A H 0.649341 0.484336 0.364160 0.045 Uiso 1 1 calc R U . . .
H39B H 0.613432 0.486237 0.419184 0.045 Uiso 1 1 calc R U . . .
C40 C 0.66958(6) 0.57845(9) 0.42601(7) 0.0407(3) Uani 1 1 d . . . . .
H40A H 0.711360 0.558620 0.463776 0.049 Uiso 1 1 calc R U . . .
H40B H 0.681104 0.609158 0.392138 0.049 Uiso 1 1 calc R U . . .
C41 C 0.66951(6) 0.68985(7) 0.48608(7) 0.0396(3) Uani 1 1 d . . . . .
H41A H 0.660768 0.724119 0.444895 0.048 Uiso 1 1 calc R U . . .
H41B H 0.718184 0.681598 0.510715 0.048 Uiso 1 1 calc R U . . .
C42 C 0.64468(6) 0.72187(7) 0.53852(7) 0.0398(3) Uani 1 1 d . . . . .
H42A H 0.652223 0.686859 0.578869 0.048 Uiso 1 1 calc R U . . .
H42B H 0.669304 0.767614 0.559647 0.048 Uiso 1 1 calc R U . . .
C43 C 0.54722(7) 0.75737(7) 0.55165(7) 0.0402(3) Uani 1 1 d . . . . .
H43A H 0.577732 0.790819 0.589396 0.048 Uiso 1 1 calc R U . . .
H43B H 0.540123 0.713112 0.576199 0.048 Uiso 1 1 calc R U . . .
C44 C 0.48166(7) 0.79513(7) 0.50926(7) 0.0398(3) Uani 1 1 d . . . . .
H44A H 0.463747 0.813983 0.543906 0.048 Uiso 1 1 calc R U . . .
H44B H 0.489382 0.837696 0.483041 0.048 Uiso 1 1 calc R U . . .
C45 C 0.57675(7) 0.57619(9) 0.26718(7) 0.0417(3) Uani 1 1 d . . . . .
H45A H 0.587742 0.538058 0.238714 0.050 Uiso 1 1 calc R U . . .
H45B H 0.616213 0.608327 0.289839 0.050 Uiso 1 1 calc R U . . .
C46 C 0.51898(7) 0.62143(9) 0.21591(7) 0.0429(3) Uani 1 1 d . . . . .
H46A H 0.529635 0.641373 0.176038 0.051 Uiso 1 1 calc R U . . .
H46B H 0.478783 0.590248 0.193927 0.051 Uiso 1 1 calc R U . . .
C47 C 0.45311(6) 0.72384(8) 0.20848(6) 0.0388(3) Uani 1 1 d . . . . .
H47A H 0.411849 0.694173 0.187726 0.047 Uiso 1 1 calc R U . . .
H47B H 0.463027 0.742443 0.167642 0.047 Uiso 1 1 calc R U . . .
C48 C 0.44332(6) 0.78651(7) 0.25045(7) 0.0408(3) Uani 1 1 d . . . . .
H48A H 0.484985 0.815386 0.272216 0.049 Uiso 1 1 calc R U . . .
H48B H 0.407826 0.819073 0.217251 0.049 Uiso 1 1 calc R U . . .
C49 C 0.41009(7) 0.81975(7) 0.34334(7) 0.0410(3) Uani 1 1 d . . . . .
H49A H 0.376373 0.852057 0.307367 0.049 Uiso 1 1 calc R U . . .
H49B H 0.450718 0.849157 0.369880 0.049 Uiso 1 1 calc R U . . .
C50 C 0.38369(6) 0.79011(8) 0.39628(7) 0.0407(3) Uani 1 1 d . . . . .
H50A H 0.368489 0.831768 0.417258 0.049 Uiso 1 1 calc R U . . .
H50B H 0.344397 0.758982 0.369178 0.049 Uiso 1 1 calc R U . . .
K2 K 0.97819(2) 0.86979(2) 0.60755(2) 0.02348(5) Uani 1 1 d . . . . .
O7 O 0.87442(18) 0.8303(2) 0.47526(17) 0.0318(5) Uani 0.751(2) 1 d . U P A 1
O8 O 0.84715(6) 0.91260(11) 0.57845(8) 0.0391(3) Uani 0.751(2) 1 d . U P A 1
O9 O 1.0143(2) 0.7274(2) 0.6538(2) 0.0283(5) Uani 0.751(2) 1 d . U P A 1
O10 O 1.00133(12) 0.83424(14) 0.74903(15) 0.0338(4) Uani 0.751(2) 1 d . U P A 1
O11 O 1.08103(10) 0.90167(9) 0.56114(9) 0.0269(3) Uani 0.751(2) 1 d . U P A 1
O12 O 1.04252(6) 1.01171(7) 0.63473(7) 0.0266(2) Uani 0.751(2) 1 d . U P A 1
N3 N 1.00669(13) 0.76523(14) 0.50841(17) 0.0299(4) Uani 0.751(2) 1 d . U P A 1
N4 N 0.95045(8) 0.97988(11) 0.70618(8) 0.0370(3) Uani 0.751(2) 1 d . U P A 1
C51 C 0.95184(13) 0.77333(12) 0.43578(11) 0.0396(4) Uani 0.751(2) 1 d . U P A 1
H51A H 0.955747 0.734034 0.403673 0.048 Uiso 0.751(2) 1 calc R U P A 1
H51B H 0.957035 0.820899 0.414839 0.048 Uiso 0.751(2) 1 calc R U P A 1
C52 C 0.88359(11) 0.77017(10) 0.43490(11) 0.0399(4) Uani 0.751(2) 1 d . U P A 1
H52A H 0.849771 0.772220 0.383895 0.048 Uiso 0.751(2) 1 calc R U P A 1
H52B H 0.877836 0.723384 0.456744 0.048 Uiso 0.751(2) 1 calc R U P A 1
C53 C 0.81213(10) 0.82421(14) 0.48243(12) 0.0380(4) Uani 0.751(2) 1 d . U P A 1
H53A H 0.815237 0.785036 0.517872 0.046 Uiso 0.751(2) 1 calc R U P A 1
H53B H 0.776197 0.811024 0.434737 0.046 Uiso 0.751(2) 1 calc R U P A 1
C54 C 0.79638(8) 0.89542(15) 0.50799(11) 0.0389(4) Uani 0.751(2) 1 d . U P A 1
H54A H 0.793884 0.934708 0.472887 0.047 Uiso 0.751(2) 1 calc R U P A 1
H54B H 0.752609 0.892214 0.510963 0.047 Uiso 0.751(2) 1 calc R U P A 1
C55 C 0.83833(8) 0.98358(14) 0.60259(11) 0.0457(4) Uani 0.751(2) 1 d . U P A 1
H55A H 0.790594 0.992259 0.590802 0.055 Uiso 0.751(2) 1 calc R U P A 1
H55B H 0.853760 1.021596 0.577810 0.055 Uiso 0.751(2) 1 calc R U P A 1
C56 C 0.87865(9) 0.98759(16) 0.68475(11) 0.0522(5) Uani 0.751(2) 1 d . U P A 1
H56A H 0.869903 1.035279 0.702798 0.063 Uiso 0.751(2) 1 calc R U P A 1
H56B H 0.863476 0.948302 0.708461 0.063 Uiso 0.751(2) 1 calc R U P A 1
C57 C 1.00912(18) 0.6906(2) 0.5364(2) 0.0374(6) Uani 0.751(2) 1 d . U P A 1
H57A H 1.029950 0.657613 0.512484 0.045 Uiso 0.751(2) 1 calc R U P A 1
H57B H 0.963160 0.673026 0.523922 0.045 Uiso 0.751(2) 1 calc R U P A 1
C58 C 1.0492(3) 0.6871(3) 0.62015(19) 0.0343(7) Uani 0.751(2) 1 d . U P A 1
H58A H 1.054373 0.635405 0.636796 0.041 Uiso 0.751(2) 1 calc R U P A 1
H58B H 1.094093 0.708319 0.633608 0.041 Uiso 0.751(2) 1 calc R U P A 1
C59 C 1.05031(18) 0.72763(19) 0.73125(17) 0.0353(7) Uani 0.751(2) 1 d . U P A 1
H59A H 1.091689 0.756582 0.744328 0.042 Uiso 0.751(2) 1 calc R U P A 1
H59B H 1.063013 0.676741 0.748652 0.042 Uiso 0.751(2) 1 calc R U P A 1
C60 C 1.01006(19) 0.75937(17) 0.76770(18) 0.0383(6) Uani 0.751(2) 1 d . U P A 1
H60A H 0.966343 0.734402 0.750962 0.046 Uiso 0.751(2) 1 calc R U P A 1
H60B H 1.033329 0.753523 0.821293 0.046 Uiso 0.751(2) 1 calc R U P A 1
C61 C 0.97279(14) 0.87298(17) 0.78999(17) 0.0437(6) Uani 0.751(2) 1 d . U P A 1
H61A H 0.994321 0.858379 0.841989 0.052 Uiso 0.751(2) 1 calc R U P A 1
H61B H 0.924596 0.861970 0.771586 0.052 Uiso 0.751(2) 1 calc R U P A 1
C62 C 0.98327(11) 0.95384(15) 0.78213(12) 0.0440(5) Uani 0.751(2) 1 d . U P A 1
H62A H 0.965786 0.981927 0.812747 0.053 Uiso 0.751(2) 1 calc R U P A 1
H62B H 1.031665 0.963720 0.800544 0.053 Uiso 0.751(2) 1 calc R U P A 1
C63 C 1.07072(11) 0.78383(10) 0.50548(12) 0.0351(4) Uani 0.751(2) 1 d . U P A 1
H63A H 1.073455 0.758278 0.463252 0.042 Uiso 0.751(2) 1 calc R U P A 1
H63B H 1.107272 0.764971 0.550207 0.042 Uiso 0.751(2) 1 calc R U P A 1
C64 C 1.08152(11) 0.86454(10) 0.49903(11) 0.0350(4) Uani 0.751(2) 1 d . U P A 1
H64A H 1.124771 0.872506 0.495815 0.042 Uiso 0.751(2) 1 calc R U P A 1
H64B H 1.045808 0.884239 0.454088 0.042 Uiso 0.751(2) 1 calc R U P A 1
C65 C 1.10003(8) 0.97636(9) 0.56199(10) 0.0281(3) Uani 0.751(2) 1 d . U P A 1
H65A H 1.066220 1.002660 0.520020 0.034 Uiso 0.751(2) 1 calc R U P A 1
H65B H 1.143211 0.979290 0.557631 0.034 Uiso 0.751(2) 1 calc R U P A 1
C66 C 1.10601(8) 1.01108(9) 0.63098(10) 0.0281(3) Uani 0.751(2) 1 d . U P A 1
H66A H 1.138372 0.983447 0.672974 0.034 Uiso 0.751(2) 1 calc R U P A 1
H66B H 1.122566 1.061972 0.633421 0.034 Uiso 0.751(2) 1 calc R U P A 1
C67 C 1.04699(9) 1.04695(8) 0.70011(8) 0.0331(3) Uani 0.751(2) 1 d . U P A 1
H67A H 1.065758 1.096830 0.703019 0.040 Uiso 0.751(2) 1 calc R U P A 1
H67B H 1.077029 1.018682 0.743094 0.040 Uiso 0.751(2) 1 calc R U P A 1
C68 C 0.97937(11) 1.05178(12) 0.70050(11) 0.0413(4) Uani 0.751(2) 1 d . U P A 1
H68A H 0.982084 1.082871 0.742085 0.050 Uiso 0.751(2) 1 calc R U P A 1
H68B H 0.948979 1.076343 0.655071 0.050 Uiso 0.751(2) 1 calc R U P A 1
C1 C 0.7239(5) 0.5845(4) 0.8123(5) 0.0299(13) Uani 0.466(9) 1 d . U P B 1
H1 H 0.741393 0.537187 0.829465 0.036 Uiso 0.466(9) 1 calc R U P B 1
C2 C 0.7518(6) 0.6249(6) 0.7774(6) 0.0318(16) Uani 0.466(9) 1 d . U P B 1
H2 H 0.789301 0.604648 0.771921 0.038 Uiso 0.466(9) 1 calc R U P B 1
C3 C 0.7304(5) 0.6961(6) 0.7474(5) 0.0369(15) Uani 0.466(9) 1 d . U P B 1
C4 C 0.6758(3) 0.7237(4) 0.7626(4) 0.0391(13) Uani 0.466(9) 1 d . U P B 1
H4 H 0.659654 0.771753 0.746612 0.047 Uiso 0.466(9) 1 calc R U P B 1
C5 C 0.6469(4) 0.6844(4) 0.7984(4) 0.0407(13) Uani 0.466(9) 1 d . U P B 1
H5 H 0.611300 0.706122 0.806717 0.049 Uiso 0.466(9) 1 calc R U P B 1
C6 C 0.6672(4) 0.6111(4) 0.8247(4) 0.0389(13) Uani 0.466(9) 1 d . U P B 1
C7 C 0.6389(3) 0.5722(4) 0.8678(4) 0.0426(13) Uani 0.466(9) 1 d . U P B 1
H7 H 0.608293 0.600539 0.879420 0.051 Uiso 0.466(9) 1 calc R U P B 1
C8 C 0.6474(4) 0.5032(4) 0.8948(4) 0.0417(11) Uani 0.466(9) 1 d . U P B 1
H8 H 0.633355 0.497083 0.933397 0.050 Uiso 0.466(9) 1 calc R U P B 1
C9 C 0.6728(4) 0.4382(4) 0.8773(5) 0.0376(11) Uani 0.466(9) 1 d . U P B 1
C10 C 0.6977(4) 0.3777(4) 0.9262(4) 0.0436(13) Uani 0.466(9) 1 d . U P B 1
H10 H 0.697730 0.381511 0.973428 0.052 Uiso 0.466(9) 1 calc R U P B 1
C11 C 0.7211(4) 0.3155(4) 0.9089(5) 0.0423(12) Uani 0.466(9) 1 d . U P B 1
H11 H 0.736252 0.277611 0.944476 0.051 Uiso 0.466(9) 1 calc R U P B 1
C12 C 0.7245(5) 0.3036(4) 0.8414(5) 0.0348(11) Uani 0.466(9) 1 d . U P B 1
C13 C 0.6964(9) 0.3624(7) 0.7899(9) 0.0315(15) Uani 0.466(9) 1 d . U P B 1
H13 H 0.694780 0.356865 0.742183 0.038 Uiso 0.466(9) 1 calc R U P B 1
C14 C 0.6722(6) 0.4245(5) 0.8058(7) 0.0315(13) Uani 0.466(9) 1 d . U P B 1
H14 H 0.654175 0.460810 0.768905 0.038 Uiso 0.466(9) 1 calc R U P B 1
C15 C 0.7473(6) 0.2364(5) 0.8243(6) 0.0418(15) Uani 0.466(9) 1 d . U P B 1
H15 H 0.751281 0.197162 0.857015 0.050 Uiso 0.466(9) 1 calc R U P B 1
C16 C 0.7647(6) 0.2191(7) 0.7670(5) 0.0391(13) Uani 0.466(9) 1 d . U P B 1
H16 H 0.763655 0.168186 0.756521 0.047 Uiso 0.466(9) 1 calc R U P B 1
C17 C 0.7840(6) 0.2653(7) 0.7207(6) 0.0331(12) Uani 0.466(9) 1 d . U P B 1
C18 C 0.7855(7) 0.2322(8) 0.6543(6) 0.0363(15) Uani 0.466(9) 1 d . U P B 1
H18 H 0.770473 0.183109 0.641900 0.044 Uiso 0.466(9) 1 calc R U P B 1
C19 C 0.8077(5) 0.2702(6) 0.6104(6) 0.0312(11) Uani 0.466(9) 1 d . U P B 1
H19 H 0.809596 0.246149 0.569323 0.037 Uiso 0.466(9) 1 calc R U P B 1
C20 C 0.8281(7) 0.3447(7) 0.6239(9) 0.0283(11) Uani 0.466(9) 1 d . U P B 1
C21 C 0.8289(4) 0.3767(5) 0.6919(3) 0.0189(8) Uani 0.466(9) 1 d . U P B 1
H21 H 0.846786 0.424575 0.705435 0.023 Uiso 0.466(9) 1 calc R U P B 1
C22X C 0.8063(7) 0.3321(8) 0.7369(8) 0.0307(15) Uani 0.534(9) 1 d . U P B 2
H22X H 0.812684 0.357359 0.780697 0.037 Uiso 0.534(9) 1 calc R U P B 2
C23 C 0.8520(6) 0.3819(6) 0.5763(7) 0.0343(13) Uani 0.466(9) 1 d . U P B 1
H23 H 0.857251 0.350861 0.540954 0.041 Uiso 0.466(9) 1 calc R U P B 1
C24 C 0.8687(6) 0.4541(5) 0.5722(7) 0.0344(13) Uani 0.466(9) 1 d . U P B 1
H24 H 0.897774 0.460912 0.548320 0.041 Uiso 0.466(9) 1 calc R U P B 1
C25 C 0.8508(8) 0.5199(6) 0.5968(8) 0.0312(13) Uani 0.466(9) 1 d . U P B 1
C26 C 0.8856(6) 0.5878(5) 0.6022(7) 0.0369(17) Uani 0.466(9) 1 d . U P B 1
H26 H 0.921322 0.588969 0.587177 0.044 Uiso 0.466(9) 1 calc R U P B 1
C27 C 0.8693(6) 0.6506(5) 0.6279(6) 0.0350(16) Uani 0.466(9) 1 d . U P B 1
H27 H 0.894287 0.693781 0.630248 0.042 Uiso 0.466(9) 1 calc R U P B 1
C28 C 0.8181(8) 0.6544(9) 0.6508(8) 0.0312(16) Uani 0.466(9) 1 d . U P B 1
C29 C 0.7804(6) 0.5908(7) 0.6379(8) 0.0261(14) Uani 0.466(9) 1 d . U P B 1
H29 H 0.740822 0.592018 0.646072 0.031 Uiso 0.466(9) 1 calc R U P B 1
C30 C 0.7967(5) 0.5263(7) 0.6141(6) 0.0334(17) Uani 0.466(9) 1 d . U P B 1
H30 H 0.769512 0.484437 0.609345 0.040 Uiso 0.466(9) 1 calc R U P B 1
C31 C 0.8030(5) 0.7224(5) 0.6786(5) 0.0368(16) Uani 0.466(9) 1 d . U P B 1
H31 H 0.826705 0.763559 0.672411 0.044 Uiso 0.466(9) 1 calc R U P B 1
C32 C 0.7615(4) 0.7391(4) 0.7121(4) 0.0366(14) Uani 0.466(9) 1 d . U P B 1
H32 H 0.751766 0.789926 0.711382 0.044 Uiso 0.466(9) 1 calc R U P B 1
O13 O 0.73969(12) 0.56322(12) 0.29265(15) 0.0642(7) Uani 0.607(4) 1 d . U P C 1
C69 C 0.79726(18) 0.60117(19) 0.33658(15) 0.0398(5) Uani 0.607(4) 1 d . U P C 1
H69A H 0.785344 0.645070 0.357763 0.048 Uiso 0.607(4) 1 calc R U P C 1
H69B H 0.821379 0.617565 0.306996 0.048 Uiso 0.607(4) 1 calc R U P C 1
C70 C 0.8413(2) 0.5507(2) 0.39711(19) 0.0573(8) Uani 0.607(4) 1 d . U P C 1
H70A H 0.887906 0.552363 0.402047 0.069 Uiso 0.607(4) 1 calc R U P C 1
H70B H 0.840213 0.564384 0.444370 0.069 Uiso 0.607(4) 1 calc R U P C 1
C71 C 0.8117(2) 0.4762(2) 0.3734(3) 0.0695(11) Uani 0.607(4) 1 d . U P C 1
H71A H 0.792550 0.456944 0.406745 0.083 Uiso 0.607(4) 1 calc R U P C 1
H71B H 0.845863 0.441294 0.372340 0.083 Uiso 0.607(4) 1 calc R U P C 1
C72 C 0.75763(14) 0.48752(13) 0.29710(15) 0.0486(6) Uani 0.607(4) 1 d . U P C 1
H72A H 0.774548 0.475258 0.259688 0.058 Uiso 0.607(4) 1 calc R U P C 1
H72B H 0.718620 0.456043 0.289367 0.058 Uiso 0.607(4) 1 calc R U P C 1
C75 C 0.53653(11) 0.50627(11) 0.00642(12) 0.0436(4) Uani 0.692(2) 1 d . U P D 1
H75A H 0.553987 0.460972 -0.006676 0.052 Uiso 0.692(2) 1 calc R U P D 1
H75B H 0.538486 0.545888 -0.026420 0.052 Uiso 0.692(2) 1 calc R U P D 1
C74 C 0.58055(12) 0.52657(12) 0.08380(14) 0.0504(5) Uani 0.692(2) 1 d . U P D 1
H74A H 0.580441 0.485783 0.116343 0.061 Uiso 0.692(2) 1 calc R U P D 1
H74B H 0.561696 0.570315 0.097736 0.061 Uiso 0.692(2) 1 calc R U P D 1
C73 C 0.65201(15) 0.54289(19) 0.09591(18) 0.0674(7) Uani 0.692(2) 1 d . U P D 1
H73A H 0.652509 0.581346 0.061992 0.101 Uiso 0.692(2) 1 calc R U P D 1
H73B H 0.672668 0.498287 0.087316 0.101 Uiso 0.692(2) 1 calc R U P D 1
H73C H 0.676988 0.559557 0.146230 0.101 Uiso 0.692(2) 1 calc R U P D 1
C67X C 1.0062(5) 1.0499(3) 0.6939(4) 0.0474(12) Uani 0.249(2) 1 d . U P A 2
H67C H 1.013006 1.103291 0.690496 0.057 Uiso 0.249(2) 1 calc R U P A 2
H67D H 1.036884 1.032794 0.743007 0.057 Uiso 0.249(2) 1 calc R U P A 2
O10X O 0.9932(5) 0.8184(5) 0.7393(5) 0.0458(16) Uani 0.249(2) 1 d . U P A 2
O8X O 0.83719(18) 0.8788(2) 0.5642(2) 0.0270(7) Uani 0.249(2) 1 d . U P A 2
O9X O 1.0182(7) 0.7154(6) 0.6430(6) 0.0268(15) Uani 0.249(2) 1 d . U P A 2
O11X O 1.0837(3) 0.9161(3) 0.5821(3) 0.0311(9) Uani 0.249(2) 1 d . U P A 2
O7X O 0.8815(6) 0.8228(7) 0.4630(5) 0.0278(12) Uani 0.249(2) 1 d . U P A 2
O12X O 1.0186(3) 1.0120(2) 0.6396(2) 0.0340(8) Uani 0.249(2) 1 d . U P A 2
N3X N 1.0216(4) 0.7787(4) 0.5138(6) 0.0314(12) Uani 0.249(2) 1 d . U P A 2
N4X N 0.9242(3) 0.9566(2) 0.6952(2) 0.0341(8) Uani 0.249(2) 1 d . U P A 2
C60X C 1.0183(6) 0.7428(6) 0.7581(6) 0.0396(19) Uani 0.249(2) 1 d . U P A 2
H60C H 0.979817 0.709266 0.746181 0.047 Uiso 0.249(2) 1 calc R U P A 2
H60D H 1.045179 0.739958 0.811373 0.047 Uiso 0.249(2) 1 calc R U P A 2
C61X C 0.9621(6) 0.8526(5) 0.7829(6) 0.0485(17) Uani 0.249(2) 1 d . U P A 2
H61C H 0.987320 0.840109 0.835068 0.058 Uiso 0.249(2) 1 calc R U P A 2
H61D H 0.915954 0.834382 0.767406 0.058 Uiso 0.249(2) 1 calc R U P A 2
C54X C 0.7936(2) 0.8633(4) 0.4904(3) 0.0290(9) Uani 0.249(2) 1 d . U P A 2
H54C H 0.788983 0.907520 0.460055 0.035 Uiso 0.249(2) 1 calc R U P A 2
H54D H 0.748921 0.850387 0.487758 0.035 Uiso 0.249(2) 1 calc R U P A 2
C55X C 0.8147(3) 0.9387(4) 0.5915(3) 0.0455(11) Uani 0.249(2) 1 d . U P A 2
H55C H 0.766475 0.933341 0.579281 0.055 Uiso 0.249(2) 1 calc R U P A 2
H55D H 0.821459 0.984684 0.569252 0.055 Uiso 0.249(2) 1 calc R U P A 2
C58X C 1.0512(8) 0.6801(9) 0.6050(6) 0.0331(17) Uani 0.249(2) 1 d . U P A 2
H58C H 1.098788 0.694418 0.626150 0.040 Uiso 0.249(2) 1 calc R U P A 2
H58D H 1.048668 0.626233 0.610003 0.040 Uiso 0.249(2) 1 calc R U P A 2
C59X C 1.0593(5) 0.7169(6) 0.7200(6) 0.0294(14) Uani 0.249(2) 1 d . U P A 2
H59C H 1.097583 0.750291 0.730244 0.035 Uiso 0.249(2) 1 calc R U P A 2
H59D H 1.076746 0.667117 0.737233 0.035 Uiso 0.249(2) 1 calc R U P A 2
C64X C 1.0978(3) 0.8831(4) 0.5258(4) 0.0399(11) Uani 0.249(2) 1 d . U P A 2
H64C H 1.143937 0.895118 0.532910 0.048 Uiso 0.249(2) 1 calc R U P A 2
H64D H 1.067062 0.902728 0.477838 0.048 Uiso 0.249(2) 1 calc R U P A 2
C65X C 1.0959(2) 0.9935(3) 0.5872(3) 0.0284(9) Uani 0.249(2) 1 d . U P A 2
H65C H 1.141922 1.003038 0.592353 0.034 Uiso 0.249(2) 1 calc R U P A 2
H65D H 1.064799 1.017709 0.541899 0.034 Uiso 0.249(2) 1 calc R U P A 2
C52X C 0.9061(4) 0.7770(3) 0.4214(3) 0.0355(10) Uani 0.249(2) 1 d . U P A 2
H52C H 0.878965 0.785159 0.368730 0.043 Uiso 0.249(2) 1 calc R U P A 2
H52D H 0.901273 0.724923 0.432344 0.043 Uiso 0.249(2) 1 calc R U P A 2
C53X C 0.8195(3) 0.8024(3) 0.4619(3) 0.0316(10) Uani 0.249(2) 1 d . U P A 2
H53C H 0.824591 0.758148 0.492336 0.038 Uiso 0.249(2) 1 calc R U P A 2
H53D H 0.787987 0.790859 0.411329 0.038 Uiso 0.249(2) 1 calc R U P A 2
C66X C 1.0871(3) 1.0232(3) 0.6484(3) 0.0372(12) Uani 0.249(2) 1 d . U P A 2
H66C H 1.097422 1.076310 0.652525 0.045 Uiso 0.249(2) 1 calc R U P A 2
H66D H 1.118051 0.998882 0.693671 0.045 Uiso 0.249(2) 1 calc R U P A 2
C51X C 0.9756(4) 0.7920(4) 0.4375(4) 0.0379(11) Uani 0.249(2) 1 d . U P A 2
H51C H 0.979787 0.843936 0.425382 0.046 Uiso 0.249(2) 1 calc R U P A 2
H51D H 0.989285 0.761050 0.405457 0.046 Uiso 0.249(2) 1 calc R U P A 2
C57X C 1.0219(6) 0.6994(7) 0.5312(8) 0.0368(16) Uani 0.249(2) 1 d . U P A 2
H57C H 0.975169 0.682016 0.510740 0.044 Uiso 0.249(2) 1 calc R U P A 2
H57D H 1.045285 0.672643 0.505741 0.044 Uiso 0.249(2) 1 calc R U P A 2
C63X C 1.0899(3) 0.8025(4) 0.5272(4) 0.0407(11) Uani 0.249(2) 1 d . U P A 2
H63C H 1.102572 0.780198 0.489691 0.049 Uiso 0.249(2) 1 calc R U P A 2
H63D H 1.121017 0.783682 0.575377 0.049 Uiso 0.249(2) 1 calc R U P A 2
C56X C 0.8530(3) 0.9415(4) 0.6732(3) 0.0432(11) Uani 0.249(2) 1 d . U P A 2
H56C H 0.833760 0.980211 0.693334 0.052 Uiso 0.249(2) 1 calc R U P A 2
H56D H 0.848072 0.894040 0.694391 0.052 Uiso 0.249(2) 1 calc R U P A 2
C62X C 0.9617(4) 0.9348(4) 0.7728(3) 0.0454(13) Uani 0.249(2) 1 d . U P A 2
H62C H 0.941172 0.958446 0.802988 0.054 Uiso 0.249(2) 1 calc R U P A 2
H62D H 1.008134 0.952591 0.789965 0.054 Uiso 0.249(2) 1 calc R U P A 2
C68X C 0.9323(4) 1.0339(3) 0.6807(4) 0.0499(12) Uani 0.249(2) 1 d . U P A 2
H68C H 0.919579 1.065273 0.713241 0.060 Uiso 0.249(2) 1 calc R U P A 2
H68D H 0.902566 1.045851 0.629589 0.060 Uiso 0.249(2) 1 calc R U P A 2
C30X C 0.7920(4) 0.5192(5) 0.6126(4) 0.0227(9) Uani 0.534(9) 1 d . U P B 2
H30X H 0.762844 0.479113 0.607757 0.027 Uiso 0.534(9) 1 calc R U P B 2
C1X C 0.7241(5) 0.5992(4) 0.8049(5) 0.0296(10) Uani 0.534(9) 1 d . U P B 2
H1X H 0.739426 0.552185 0.825254 0.036 Uiso 0.534(9) 1 calc R U P B 2
C2X C 0.7569(5) 0.6339(5) 0.7682(5) 0.0258(9) Uani 0.534(9) 1 d . U P B 2
H2X H 0.793242 0.609931 0.763456 0.031 Uiso 0.534(9) 1 calc R U P B 2
C6X C 0.6686(4) 0.6299(3) 0.8141(3) 0.0322(8) Uani 0.534(9) 1 d . U P B 2
C3X C 0.7371(4) 0.7055(5) 0.7371(5) 0.0315(11) Uani 0.534(9) 1 d . U P B 2
C5X C 0.6523(3) 0.7024(3) 0.7852(3) 0.0380(11) Uani 0.534(9) 1 d . U P B 2
H5X H 0.616594 0.727064 0.790887 0.046 Uiso 0.534(9) 1 calc R U P B 2
C7X C 0.6368(3) 0.5962(3) 0.8560(3) 0.0355(9) Uani 0.534(9) 1 d . U P B 2
H7X H 0.605001 0.626580 0.863384 0.043 Uiso 0.534(9) 1 calc R U P B 2
C4X C 0.6847(3) 0.7382(3) 0.7501(3) 0.0356(10) Uani 0.534(9) 1 d . U P B 2
H4X H 0.671695 0.786938 0.733690 0.043 Uiso 0.534(9) 1 calc R U P B 2
C32X C 0.7711(4) 0.7439(4) 0.6996(4) 0.0344(11) Uani 0.534(9) 1 d . U P B 2
H32X H 0.764489 0.795487 0.696690 0.041 Uiso 0.534(9) 1 calc R U P B 2
C8X C 0.6437(3) 0.5289(4) 0.8871(3) 0.0381(10) Uani 0.534(9) 1 d . U P B 2
H8X H 0.628796 0.526278 0.925247 0.046 Uiso 0.534(9) 1 calc R U P B 2
C31X C 0.8116(4) 0.7187(5) 0.6672(4) 0.0345(12) Uani 0.534(9) 1 d . U P B 2
H31X H 0.837971 0.755999 0.659122 0.041 Uiso 0.534(9) 1 calc R U P B 2
C9X C 0.6697(4) 0.4599(3) 0.8730(4) 0.0355(10) Uani 0.534(9) 1 d . U P B 2
C28X C 0.8217(7) 0.6484(8) 0.6434(7) 0.0338(17) Uani 0.534(9) 1 d . U P B 2
C10X C 0.6919(3) 0.4032(3) 0.9266(4) 0.0404(10) Uani 0.534(9) 1 d . U P B 2
H10X H 0.689319 0.411021 0.972145 0.048 Uiso 0.534(9) 1 calc R U P B 2
C14X C 0.6693(5) 0.4410(4) 0.8042(6) 0.0284(10) Uani 0.534(9) 1 d . U P B 2
H14X H 0.651412 0.475203 0.765215 0.034 Uiso 0.534(9) 1 calc R U P B 2
C29X C 0.7792(6) 0.5839(7) 0.6370(7) 0.0303(15) Uani 0.534(9) 1 d . U P B 2
H29X H 0.742426 0.587935 0.650098 0.036 Uiso 0.534(9) 1 calc R U P B 2
C27X C 0.8737(5) 0.6376(5) 0.6186(5) 0.0347(13) Uani 0.534(9) 1 d . U P B 2
H27X H 0.900696 0.678206 0.618613 0.042 Uiso 0.534(9) 1 calc R U P B 2
C11X C 0.7167(4) 0.3386(4) 0.9151(4) 0.0414(12) Uani 0.534(9) 1 d . U P B 2
H11X H 0.731812 0.303377 0.953294 0.050 Uiso 0.534(9) 1 calc R U P B 2
C13X C 0.6936(8) 0.3753(6) 0.7916(8) 0.0323(16) Uani 0.534(9) 1 d . U P B 2
H13X H 0.692210 0.365761 0.744408 0.039 Uiso 0.534(9) 1 calc R U P B 2
C26X C 0.8857(5) 0.5715(5) 0.5953(6) 0.0374(13) Uani 0.534(9) 1 d . U P B 2
H26X H 0.920859 0.568197 0.579462 0.045 Uiso 0.534(9) 1 calc R U P B 2
C12X C 0.7208(4) 0.3215(3) 0.8470(5) 0.0365(11) Uani 0.534(9) 1 d . U P B 2
C25X C 0.8489(7) 0.5076(6) 0.5931(7) 0.0333(13) Uani 0.534(9) 1 d . U P B 2
C15X C 0.7447(6) 0.2515(4) 0.8357(6) 0.0463(17) Uani 0.534(9) 1 d . U P B 2
H15X H 0.749913 0.216905 0.873053 0.056 Uiso 0.534(9) 1 calc R U P B 2
C24X C 0.8626(5) 0.4382(5) 0.5683(6) 0.0408(15) Uani 0.534(9) 1 d . U P B 2
H24X H 0.889196 0.441527 0.541158 0.049 Uiso 0.534(9) 1 calc R U P B 2
C16X C 0.7616(6) 0.2245(5) 0.7816(5) 0.0450(18) Uani 0.534(9) 1 d . U P B 2
H16X H 0.761918 0.172388 0.779168 0.054 Uiso 0.534(9) 1 calc R U P B 2
C23X C 0.8443(5) 0.3680(5) 0.5764(6) 0.0413(16) Uani 0.534(9) 1 d . U P B 2
H23X H 0.847746 0.334619 0.541751 0.050 Uiso 0.534(9) 1 calc R U P B 2
C17X C 0.7788(5) 0.2600(5) 0.7285(5) 0.0374(16) Uani 0.534(9) 1 d . U P B 2
C20X C 0.8214(6) 0.3349(6) 0.6258(8) 0.0350(15) Uani 0.534(9) 1 d . U P B 2
C18X C 0.7827(6) 0.2260(7) 0.6677(5) 0.0419(18) Uani 0.534(9) 1 d . U P B 2
H18X H 0.772160 0.175209 0.660521 0.050 Uiso 0.534(9) 1 calc R U P B 2
C22 C 0.8045(8) 0.3399(8) 0.7378(10) 0.0274(13) Uani 0.466(9) 1 d . U P B 1
H22 H 0.801827 0.363803 0.778572 0.033 Uiso 0.466(9) 1 calc R U P B 1
C19X C 0.8002(5) 0.2599(5) 0.6191(5) 0.0401(17) Uani 0.534(9) 1 d . U P B 2
H19X H 0.798443 0.232867 0.577860 0.048 Uiso 0.534(9) 1 calc R U P B 2
C21X C 0.8237(4) 0.3672(5) 0.6898(4) 0.0344(15) Uani 0.534(9) 1 d . U P B 2
H21X H 0.838331 0.416637 0.699955 0.041 Uiso 0.534(9) 1 calc R U P B 2
O13X O 0.74875(17) 0.5424(2) 0.3326(3) 0.0589(9) Uani 0.393(4) 1 d . U P C 2
C72X C 0.7803(3) 0.4750(3) 0.3658(3) 0.0551(10) Uani 0.393(4) 1 d . U P C 2
H72C H 0.757709 0.432728 0.334451 0.066 Uiso 0.393(4) 1 calc R U P C 2
H72D H 0.778589 0.468643 0.413982 0.066 Uiso 0.393(4) 1 calc R U P C 2
C71X C 0.8480(3) 0.4800(3) 0.3738(3) 0.0558(10) Uani 0.393(4) 1 d . U P C 2
H71C H 0.851857 0.467181 0.327746 0.067 Uiso 0.393(4) 1 calc R U P C 2
H71D H 0.877403 0.447296 0.413212 0.067 Uiso 0.393(4) 1 calc R U P C 2
C70X C 0.8653(3) 0.5604(4) 0.3934(4) 0.0664(13) Uani 0.393(4) 1 d . U P C 2
H70C H 0.887965 0.566840 0.446968 0.080 Uiso 0.393(4) 1 calc R U P C 2
H70D H 0.894680 0.579223 0.370763 0.080 Uiso 0.393(4) 1 calc R U P C 2
C77 C 0.6772(3) 0.5689(3) 0.1437(3) 0.0523(12) Uani 0.308(2) 1 d . U P D 2
H77A H 0.714056 0.592437 0.135353 0.063 Uiso 0.308(2) 1 calc R U P D 2
H77B H 0.668634 0.597012 0.181236 0.063 Uiso 0.308(2) 1 calc R U P D 2
O14 O 0.6734(3) 0.4538(3) 0.1002(3) 0.0861(15) Uani 0.308(2) 1 d . U P D 2
C76 C 0.6921(4) 0.4921(3) 0.1649(4) 0.0658(14) Uani 0.308(2) 1 d . U P D 2
H76A H 0.740157 0.485483 0.195565 0.079 Uiso 0.308(2) 1 calc R U P D 2
H76B H 0.666433 0.475099 0.192704 0.079 Uiso 0.308(2) 1 calc R U P D 2
C79 C 0.6070(4) 0.4791(4) 0.0624(5) 0.0772(17) Uani 0.308(2) 1 d . U P D 2
H79A H 0.578299 0.459353 0.085490 0.093 Uiso 0.308(2) 1 calc R U P D 2
H79B H 0.588895 0.462695 0.010912 0.093 Uiso 0.308(2) 1 calc R U P D 2
C78 C 0.6086(5) 0.5629(4) 0.0663(5) 0.0792(18) Uani 0.308(2) 1 d . U P D 2
H78A H 0.568909 0.583616 0.070927 0.095 Uiso 0.308(2) 1 calc R U P D 2
H78B H 0.614302 0.585579 0.024373 0.095 Uiso 0.308(2) 1 calc R U P D 2
C69X C 0.8018(4) 0.5976(4) 0.3644(5) 0.0744(17) Uani 0.393(4) 1 d . U P C 2
H69C H 0.800203 0.633215 0.326384 0.089 Uiso 0.393(4) 1 calc R U P C 2
H69D H 0.795418 0.624831 0.403749 0.089 Uiso 0.393(4) 1 calc R U P C 2

loop_
_atom_site_aniso_label
_atom_site_aniso_U_11
_atom_site_aniso_U_22
_atom_site_aniso_U_33
_atom_site_aniso_U_23
_atom_site_aniso_U_13
_atom_site_aniso_U_12
K1 0.02316(9) 0.02617(9) 0.02121(9) 0.00149(7) 0.00481(7) -0.00390(7)
O1 0.0294(3) 0.0255(3) 0.0330(4) 0.0004(3) 0.0092(3) -0.0047(3)
O2 0.0247(3) 0.0387(4) 0.0297(4) -0.0021(3) 0.0079(3) -0.0071(3)
O3 0.0228(3) 0.0419(4) 0.0317(4) -0.0017(3) 0.0066(3) -0.0069(3)
O4 0.0306(4) 0.0380(4) 0.0297(4) -0.0033(3) -0.0038(3) -0.0021(3)
O5 0.0273(3) 0.0453(4) 0.0247(3) 0.0082(3) 0.0055(3) -0.0041(3)
O6 0.0344(4) 0.0303(4) 0.0292(4) 0.0066(3) 0.0048(3) -0.0019(3)
N1 0.0267(4) 0.0400(5) 0.0254(4) -0.0006(3) 0.0082(3) 0.0002(3)
N2 0.0308(4) 0.0360(5) 0.0259(4) -0.0038(3) 0.0020(3) -0.0001(4)
C33 0.0371(6) 0.0394(6) 0.0397(6) -0.0128(5) 0.0132(5) -0.0009(5)
C34 0.0354(5) 0.0271(5) 0.0524(7) -0.0042(5) 0.0133(5) -0.0011(4)
C35 0.0288(5) 0.0324(5) 0.0345(5) 0.0059(4) 0.0058(4) -0.0094(4)
C36 0.0256(4) 0.0403(5) 0.0286(5) 0.0016(4) 0.0068(4) -0.0114(4)
C37 0.0301(5) 0.0494(7) 0.0342(5) -0.0030(5) 0.0140(4) -0.0029(5)
C38 0.0398(6) 0.0479(7) 0.0307(5) -0.0058(5) 0.0138(5) 0.0004(5)
C39 0.0306(5) 0.0483(6) 0.0299(5) 0.0006(5) 0.0082(4) 0.0079(5)
C40 0.0254(5) 0.0639(8) 0.0305(5) -0.0016(5) 0.0089(4) -0.0005(5)
C41 0.0257(5) 0.0439(6) 0.0376(6) 0.0065(5) 0.0009(4) -0.0124(4)
C42 0.0301(5) 0.0359(5) 0.0345(6) -0.0019(4) -0.0061(4) -0.0080(4)
C43 0.0398(6) 0.0380(6) 0.0278(5) -0.0065(4) -0.0015(4) -0.0010(5)
C44 0.0401(6) 0.0344(5) 0.0315(5) -0.0070(4) 0.0009(5) 0.0011(5)
C45 0.0361(6) 0.0619(8) 0.0299(5) 0.0039(5) 0.0164(5) 0.0051(5)
C46 0.0416(6) 0.0599(8) 0.0252(5) 0.0055(5) 0.0118(5) 0.0032(6)
C47 0.0307(5) 0.0531(7) 0.0270(5) 0.0157(5) 0.0062(4) -0.0026(5)
C48 0.0352(5) 0.0400(6) 0.0378(6) 0.0180(5) 0.0054(5) -0.0036(5)
C49 0.0384(6) 0.0319(5) 0.0370(6) 0.0027(4) -0.0004(5) 0.0041(4)
C50 0.0323(5) 0.0431(6) 0.0345(6) -0.0030(5) 0.0013(4) 0.0070(5)
K2 0.02082(8) 0.03039(10) 0.01846(8) 0.00334(7) 0.00725(7) -0.00080(7)
O7 0.0274(9) 0.0321(10) 0.0264(11) -0.0024(8) 0.0013(6) -0.0088(7)
O8 0.0187(5) 0.0581(9) 0.0348(6) 0.0027(6) 0.0051(4) 0.0026(6)
O9 0.0256(8) 0.0300(13) 0.0244(10) 0.0030(7) 0.0051(6) -0.0049(8)
O10 0.0374(7) 0.0421(12) 0.0200(9) 0.0055(7) 0.0100(6) -0.0079(7)
O11 0.0321(6) 0.0248(6) 0.0318(7) -0.0012(5) 0.0212(6) -0.0044(5)
O12 0.0190(5) 0.0296(5) 0.0274(5) -0.0074(4) 0.0056(4) -0.0021(4)
N3 0.0366(11) 0.0235(9) 0.0294(7) -0.0020(6) 0.0134(8) -0.0021(6)
N4 0.0282(6) 0.0598(10) 0.0258(6) 0.0000(6) 0.0139(5) 0.0061(6)
C51 0.0530(13) 0.0365(9) 0.0245(7) -0.0073(6) 0.0109(8) 0.0003(8)
C52 0.0392(9) 0.0325(8) 0.0298(8) -0.0055(6) -0.0045(7) -0.0061(7)
C53 0.0215(7) 0.0469(13) 0.0333(10) 0.0098(8) -0.0014(7) -0.0105(8)
C54 0.0159(6) 0.0588(12) 0.0353(9) 0.0107(8) 0.0035(6) -0.0015(7)
C55 0.0244(7) 0.0702(13) 0.0448(9) 0.0008(9) 0.0167(6) 0.0107(7)
C56 0.0325(8) 0.0893(16) 0.0418(9) -0.0060(10) 0.0221(7) 0.0081(9)
C57 0.0413(16) 0.0233(9) 0.0435(11) 0.0010(7) 0.0132(11) -0.0015(9)
C58 0.0358(10) 0.0276(12) 0.0343(14) 0.0045(10) 0.0091(11) 0.0019(9)
C59 0.0393(14) 0.0313(11) 0.0234(11) 0.0068(8) 0.0007(9) 0.0004(9)
C60 0.0511(13) 0.0398(15) 0.0203(9) 0.0077(9) 0.0109(7) -0.0125(11)
C61 0.0430(11) 0.0683(19) 0.0229(9) -0.0007(11) 0.0167(8) -0.0122(11)
C62 0.0419(10) 0.0663(14) 0.0262(8) -0.0046(9) 0.0163(8) -0.0049(9)
C63 0.0445(10) 0.0298(8) 0.0393(9) -0.0059(6) 0.0256(8) 0.0018(7)
C64 0.0470(10) 0.0344(8) 0.0361(9) -0.0035(6) 0.0297(8) -0.0033(7)
C65 0.0264(6) 0.0271(7) 0.0331(8) 0.0023(6) 0.0145(6) -0.0069(5)
C66 0.0191(6) 0.0272(7) 0.0340(9) -0.0005(6) 0.0067(6) -0.0042(5)
C67 0.0341(7) 0.0294(6) 0.0273(6) -0.0076(5) 0.0040(6) 0.0019(5)
C68 0.0384(9) 0.0466(9) 0.0374(8) -0.0081(7) 0.0139(7) 0.0159(8)
C1 0.0162(12) 0.038(3) 0.027(2) -0.012(2) -0.0004(15) 0.007(2)
C2 0.0171(19) 0.037(3) 0.032(3) -0.010(2) 0.0002(18) 0.008(2)
C3 0.026(2) 0.033(3) 0.036(3) -0.014(2) -0.0042(17) 0.0008(16)
C4 0.026(2) 0.037(3) 0.043(3) -0.0152(19) 0.0026(15) 0.0086(18)
C5 0.0183(12) 0.053(3) 0.040(3) -0.022(2) 0.0008(15) 0.0089(19)
C6 0.0191(13) 0.051(3) 0.034(2) -0.0196(19) -0.0021(16) 0.009(2)
C7 0.0256(14) 0.064(3) 0.035(3) -0.015(2) 0.0091(17) 0.008(3)
C8 0.0261(14) 0.072(3) 0.0264(18) -0.013(2) 0.0104(13) -0.004(2)
C9 0.0249(14) 0.064(3) 0.0228(17) -0.006(2) 0.0090(12) -0.008(2)
C10 0.037(2) 0.070(4) 0.0197(13) 0.004(3) 0.0076(13) -0.008(3)
C11 0.0302(15) 0.061(3) 0.0271(16) 0.013(2) 0.0028(12) -0.006(2)
C12 0.0278(15) 0.043(3) 0.0252(14) 0.014(2) 0.0029(11) -0.002(2)
C13 0.0229(17) 0.044(4) 0.0249(18) 0.003(3) 0.0068(14) -0.002(3)
C14 0.0246(16) 0.047(4) 0.0187(15) 0.000(3) 0.0049(12) -0.001(3)
C15 0.0311(16) 0.038(3) 0.042(3) 0.019(2) 0.0005(19) -0.003(2)
C16 0.0272(15) 0.037(2) 0.040(3) 0.0076(18) 0.0007(19) -0.0012(14)
C17 0.0232(16) 0.030(2) 0.0387(17) 0.0102(14) 0.0055(12) -0.0015(14)
C18 0.0296(16) 0.025(3) 0.041(3) -0.009(2) 0.002(2) 0.0014(17)
C19 0.0234(16) 0.032(3) 0.0318(19) -0.0090(16) 0.0050(12) 0.0024(15)
C20 0.0228(19) 0.0268(19) 0.0300(17) -0.0097(15) 0.0054(14) 0.0001(13)
C21 0.0208(14) 0.0184(19) 0.0159(13) -0.0056(11) 0.0058(11) -0.0019(12)
C22X 0.0293(18) 0.026(3) 0.0284(18) -0.001(2) 0.0037(13) 0.0045(18)
C23 0.033(2) 0.048(3) 0.0267(17) -0.008(2) 0.0166(15) 0.004(2)
C24 0.0310(16) 0.046(3) 0.031(2) 0.001(2) 0.0171(15) -0.0023(18)
C25 0.0257(17) 0.036(2) 0.030(2) 0.0016(17) 0.0092(14) 0.0011(17)
C26 0.027(2) 0.045(3) 0.036(3) 0.009(2) 0.0094(17) -0.012(2)
C27 0.026(2) 0.032(2) 0.036(3) 0.0039(16) 0.0011(18) -0.0083(15)
C28 0.0181(17) 0.031(2) 0.033(3) 0.0025(17) -0.0019(18) -0.0082(16)
C29 0.019(2) 0.027(2) 0.027(2) -0.0010(17) 0.0038(18) 0.002(2)
C30 0.026(2) 0.033(2) 0.032(2) 0.0061(16) 0.0018(15) -0.0088(15)
C31 0.030(3) 0.0238(13) 0.041(3) -0.0058(17) -0.0014(17) -0.0075(16)
C32 0.031(2) 0.024(2) 0.039(3) -0.0090(18) -0.0017(16) -0.0017(16)
O13 0.0640(12) 0.0451(10) 0.0554(13) -0.0039(9) -0.0044(10) 0.0026(9)
C69 0.0419(12) 0.0392(11) 0.0357(11) 0.0019(10) 0.0134(11) -0.0004(9)
C70 0.0588(18) 0.0572(15) 0.0439(13) 0.0091(11) 0.0087(14) -0.0017(15)
C71 0.065(2) 0.0537(16) 0.077(2) 0.0028(14) 0.015(2) 0.008(2)
C72 0.0567(13) 0.0389(11) 0.0522(13) -0.0090(9) 0.0242(11) -0.0010(9)
C75 0.0517(10) 0.0347(8) 0.0562(11) 0.0015(8) 0.0341(9) 0.0040(7)
C74 0.0567(12) 0.0387(10) 0.0634(13) 0.0031(9) 0.0321(11) 0.0003(9)
C73 0.0580(15) 0.0796(19) 0.0668(17) -0.0110(15) 0.0277(13) -0.0027(14)
C67X 0.068(3) 0.037(2) 0.046(2) -0.0198(18) 0.032(2) -0.020(2)
O10X 0.076(3) 0.039(3) 0.019(2) -0.0023(19) 0.017(2) -0.022(2)
O8X 0.0229(14) 0.0334(16) 0.0282(15) 0.0065(13) 0.0139(12) 0.0057(13)
O9X 0.0202(18) 0.026(3) 0.027(3) 0.001(2) 0.003(2) -0.0010(19)
O11X 0.0230(14) 0.029(2) 0.043(2) 0.0091(17) 0.0159(19) 0.0007(14)
O7X 0.026(2) 0.033(2) 0.020(2) -0.0084(17) 0.0043(16) -0.0028(16)
O12X 0.041(2) 0.0338(16) 0.0304(15) -0.0108(12) 0.0177(16) -0.0179(17)
N3X 0.035(3) 0.025(3) 0.038(2) 0.005(2) 0.018(2) 0.0067(19)
N4X 0.050(2) 0.0347(18) 0.0265(16) -0.0073(14) 0.0249(17) -0.0124(17)
C60X 0.053(3) 0.033(3) 0.024(3) 0.007(2) 0.007(3) -0.002(3)
C61X 0.073(4) 0.050(3) 0.019(2) -0.001(2) 0.015(2) -0.027(3)
C54X 0.0170(16) 0.035(2) 0.031(2) 0.0092(18) 0.0057(15) 0.0006(18)
C55X 0.047(2) 0.053(3) 0.043(2) 0.006(2) 0.025(2) 0.020(2)
C58X 0.031(2) 0.029(3) 0.039(4) -0.002(3) 0.015(3) 0.0030(19)
C59X 0.027(2) 0.031(3) 0.029(3) 0.005(2) 0.0107(18) -0.004(2)
C64X 0.033(2) 0.037(2) 0.059(3) 0.011(2) 0.028(2) 0.0023(19)
C65X 0.0230(16) 0.028(2) 0.033(2) 0.0060(18) 0.0102(17) -0.0058(15)
C52X 0.046(3) 0.031(2) 0.029(2) -0.0075(16) 0.015(2) 0.000(2)
C53X 0.0235(19) 0.033(2) 0.027(2) 0.0048(17) -0.0012(17) -0.0074(17)
C66X 0.035(2) 0.028(2) 0.030(2) 0.0075(17) -0.0056(19) -0.0175(18)
C51X 0.051(3) 0.036(3) 0.033(2) -0.0046(19) 0.023(2) 0.010(2)
C57X 0.032(3) 0.033(3) 0.049(3) 0.003(3) 0.020(2) 0.005(2)
C63X 0.035(2) 0.042(3) 0.055(3) -0.004(2) 0.029(2) 0.007(2)
C56X 0.052(2) 0.052(2) 0.041(2) -0.0040(19) 0.0336(19) 0.009(2)
C62X 0.063(3) 0.057(3) 0.023(2) -0.0156(19) 0.025(2) -0.032(2)
C68X 0.079(3) 0.037(2) 0.051(2) -0.012(2) 0.044(2) -0.005(2)
C30X 0.0135(11) 0.031(2) 0.0243(14) -0.0007(12) 0.0088(11) -0.0012(14)
C1X 0.0222(13) 0.034(2) 0.0258(15) 0.0000(15) 0.0027(10) 0.0091(17)
C2X 0.0185(15) 0.0316(17) 0.0221(15) -0.0011(11) 0.0029(10) 0.0021(11)
C6X 0.0191(10) 0.045(2) 0.0267(14) -0.0101(14) 0.0035(10) 0.0063(16)
C3X 0.0226(17) 0.0264(17) 0.0313(19) -0.0030(12) -0.0036(12) 0.0029(13)
C5X 0.0260(18) 0.041(2) 0.037(2) -0.0114(15) 0.0025(13) 0.0112(16)
C7X 0.0174(9) 0.057(2) 0.0271(15) -0.0110(16) 0.0044(10) 0.0068(16)
C4X 0.0255(16) 0.0304(16) 0.0353(18) -0.0071(12) -0.0033(12) 0.0034(11)
C32X 0.029(2) 0.0262(12) 0.033(2) 0.0039(13) -0.0023(13) -0.0077(12)
C8X 0.0245(12) 0.065(3) 0.0257(16) -0.006(2) 0.0111(11) -0.001(2)
C31X 0.0217(15) 0.037(2) 0.032(2) 0.0063(15) -0.0015(12) -0.0090(13)
C9X 0.0240(12) 0.058(2) 0.0216(11) 0.0050(18) 0.0059(9) -0.0088(18)
C28X 0.025(2) 0.036(3) 0.030(2) 0.0078(19) 0.0000(14) -0.0044(16)
C10X 0.0274(13) 0.067(3) 0.0225(11) 0.0064(19) 0.0057(9) -0.0096(19)
C14X 0.0209(13) 0.039(2) 0.0227(12) 0.0051(19) 0.0058(9) -0.0016(18)
C29X 0.0175(18) 0.030(2) 0.034(2) 0.0067(17) 0.0010(15) -0.0110(16)
C27X 0.0211(12) 0.050(4) 0.031(2) 0.009(2) 0.0092(12) -0.008(2)
C11X 0.0320(17) 0.056(3) 0.0258(17) 0.016(2) 0.0012(12) -0.010(2)
C13X 0.0235(18) 0.042(3) 0.023(2) 0.013(2) 0.0012(15) -0.003(2)
C26X 0.0250(16) 0.061(4) 0.0286(17) 0.009(2) 0.0131(13) 0.002(2)
C12X 0.0226(13) 0.037(2) 0.0387(19) 0.0137(17) 0.0012(11) -0.0059(16)
C25X 0.0268(15) 0.051(3) 0.0235(15) 0.004(2) 0.0116(12) 0.000(2)
C15X 0.0323(19) 0.039(3) 0.048(3) 0.021(2) -0.0043(19) -0.009(2)
C24X 0.037(3) 0.061(4) 0.0282(13) -0.007(3) 0.0174(16) 0.010(2)
C16X 0.035(2) 0.0265(17) 0.053(4) 0.013(2) -0.003(2) -0.0046(14)
C23X 0.037(3) 0.051(3) 0.0286(17) -0.014(2) 0.0061(17) 0.013(2)
C17X 0.025(2) 0.0179(14) 0.049(3) -0.0002(19) -0.0051(19) -0.0026(12)
C20X 0.027(3) 0.041(3) 0.0275(16) -0.011(2) 0.0015(18) 0.008(2)
C18X 0.030(2) 0.0233(16) 0.047(3) -0.004(2) -0.009(2) 0.0028(14)
C22 0.0222(19) 0.0154(17) 0.036(2) -0.0039(14) 0.0026(15) 0.0001(15)
C19X 0.034(3) 0.032(3) 0.038(3) -0.016(2) -0.0024(18) 0.0058(19)
C21X 0.0284(18) 0.023(2) 0.0390(19) -0.0117(12) 0.0004(12) -0.0010(14)
O13X 0.0445(14) 0.0534(16) 0.074(2) -0.0024(16) 0.0192(15) -0.0016(12)
C72X 0.072(3) 0.0420(18) 0.058(2) 0.0002(17) 0.033(2) 0.005(2)
C71X 0.062(2) 0.060(2) 0.068(2) 0.0006(17) 0.0508(19) 0.0100(19)
C70X 0.051(2) 0.088(3) 0.065(3) -0.010(2) 0.029(2) 0.003(2)
C77 0.076(3) 0.037(2) 0.057(3) -0.0153(19) 0.041(2) -0.009(2)
O14 0.093(3) 0.075(3) 0.100(3) 0.001(3) 0.049(3) 0.003(3)
C76 0.091(4) 0.045(2) 0.082(3) 0.004(2) 0.056(3) 0.003(2)
C79 0.080(3) 0.056(3) 0.092(4) 0.000(3) 0.032(3) 0.008(3)
C78 0.090(4) 0.053(3) 0.086(3) 0.005(3) 0.027(3) 0.019(3)
C69X 0.061(3) 0.055(2) 0.085(3) -0.011(3) 0.007(3) -0.020(2)

loop_
_atom_type_symbol
_atom_type_description
_atom_type_scat_dispersion_real
_atom_type_scat_dispersion_imag
_atom_type_scat_source
C C 0.0007 0.0007 'International Tables Vol C Tables 4.2.6.8 and 6.1.1.4'
H H 0.0000 0.0000 'International Tables Vol C Tables 4.2.6.8 and 6.1.1.4'
K K 0.1146 0.1229 'International Tables Vol C Tables 4.2.6.8 and 6.1.1.4'
N N 0.0018 0.0015 'International Tables Vol C Tables 4.2.6.8 and 6.1.1.4'
O O 0.0039 0.0027 'International Tables Vol C Tables 4.2.6.8 and 6.1.1.4'

loop_
_geom_angle_atom_site_label_1
_geom_angle_atom_site_label_2
_geom_angle_atom_site_label_3
_geom_angle
_geom_angle_site_symmetry_1
_geom_angle_site_symmetry_3
_geom_angle_publ_flag
O1 K1 O2 59.32(2) . . ?
O1 K1 O3 100.24(2) . . ?
O1 K1 O4 140.52(3) . . ?
O1 K1 O5 102.20(3) . . ?
O1 K1 N1 61.07(3) . . ?
O1 K1 N2 119.07(3) . . ?
O2 K1 N1 119.34(3) . . ?
O2 K1 N2 60.41(3) . . ?
O3 K1 O2 121.36(2) . . ?
O3 K1 N1 60.43(3) . . ?
O3 K1 N2 117.69(3) . . ?
O4 K1 O2 100.36(3) . . ?
O4 K1 O3 59.41(3) . . ?
O4 K1 O5 111.07(3) . . ?
O4 K1 N1 118.82(3) . . ?
O4 K1 N2 59.55(3) . . ?
O5 K1 O2 143.42(2) . . ?
O5 K1 O3 91.39(2) . . ?
O5 K1 N1 60.50(3) . . ?
O5 K1 N2 121.11(3) . . ?
O6 K1 O1 124.41(2) . . ?
O6 K1 O2 101.76(3) . . ?
O6 K1 O3 130.03(3) . . ?
O6 K1 O4 91.08(3) . . ?
O6 K1 O5 60.66(3) . . ?
O6 K1 N1 120.25(3) . . ?
O6 K1 N2 61.62(3) . . ?
N1 K1 N2 177.86(3) . . ?
C34 O1 K1 120.48(7) . . ?
C35 O1 K1 119.17(7) . . ?
C35 O1 C34 111.72(9) . . ?
C36 O2 K1 112.83(6) . . ?
C37 O2 K1 114.40(7) . . ?
C37 O2 C36 110.61(9) . . ?
C40 O3 K1 119.99(6) . . ?
C40 O3 C41 111.65(10) . . ?
C41 O3 K1 110.76(7) . . ?
C42 O4 K1 118.34(7) . . ?
C43 O4 K1 115.37(7) . . ?
C43 O4 C42 111.40(9) . . ?
C46 O5 K1 117.11(7) . . ?
C46 O5 C47 110.66(9) . . ?
C47 O5 K1 112.88(7) . . ?
C48 O6 K1 116.94(7) . . ?
C48 O6 C49 110.95(10) . . ?
C49 O6 K1 118.80(7) . . ?
C33 N1 K1 107.82(7) . . ?
C33 N1 C39 110.70(10) . . ?
C33 N1 C45 109.05(10) . . ?
C39 N1 K1 107.69(7) . . ?
C39 N1 C45 110.71(9) . . ?
C45 N1 K1 110.83(8) . . ?
C38 N2 K1 109.90(7) . . ?
C44 N2 K1 111.15(8) . . ?
C44 N2 C38 109.23(10) . . ?
C44 N2 C50 110.24(10) . . ?
C50 N2 K1 106.05(7) . . ?
C50 N2 C38 110.24(10) . . ?
N1 C33 H33A 108.5 . . ?
N1 C33 H33B 108.5 . . ?
N1 C33 C34 114.97(10) . . ?
H33A C33 H33B 107.5 . . ?
C34 C33 H33A 108.5 . . ?
C34 C33 H33B 108.5 . . ?
O1 C34 C33 109.13(10) . . ?
O1 C34 H34A 109.9 . . ?
O1 C34 H34B 109.9 . . ?
C33 C34 H34A 109.9 . . ?
C33 C34 H34B 109.9 . . ?
H34A C34 H34B 108.3 . . ?
O1 C35 H35A 109.9 . . ?
O1 C35 H35B 109.9 . . ?
O1 C35 C36 109.06(9) . . ?
H35A C35 H35B 108.3 . . ?
C36 C35 H35A 109.9 . . ?
C36 C35 H35B 109.9 . . ?
O2 C36 C35 110.16(9) . . ?
O2 C36 H36A 109.6 . . ?
O2 C36 H36B 109.6 . . ?
C35 C36 H36A 109.6 . . ?
C35 C36 H36B 109.6 . . ?
H36A C36 H36B 108.1 . . ?
O2 C37 H37A 109.8 . . ?
O2 C37 H37B 109.8 . . ?
O2 C37 C38 109.36(10) . . ?
H37A C37 H37B 108.2 . . ?
C38 C37 H37A 109.8 . . ?
C38 C37 H37B 109.8 . . ?
N2 C38 C37 114.28(10) . . ?
N2 C38 H38A 108.7 . . ?
N2 C38 H38B 108.7 . . ?
C37 C38 H38A 108.7 . . ?
C37 C38 H38B 108.7 . . ?
H38A C38 H38B 107.6 . . ?
N1 C39 H39A 108.8 . . ?
N1 C39 H39B 108.8 . . ?
N1 C39 C40 113.61(11) . . ?
H39A C39 H39B 107.7 . . ?
C40 C39 H39A 108.8 . . ?
C40 C39 H39B 108.8 . . ?
O3 C40 C39 109.02(9) . . ?
O3 C40 H40A 109.9 . . ?
O3 C40 H40B 109.9 . . ?
C39 C40 H40A 109.9 . . ?
C39 C40 H40B 109.9 . . ?
H40A C40 H40B 108.3 . . ?
O3 C41 H41A 109.9 . . ?
O3 C41 H41B 109.9 . . ?
O3 C41 C42 108.85(10) . . ?
H41A C41 H41B 108.3 . . ?
C42 C41 H41A 109.9 . . ?
C42 C41 H41B 109.9 . . ?
O4 C42 C41 109.55(10) . . ?
O4 C42 H42A 109.8 . . ?
O4 C42 H42B 109.8 . . ?
C41 C42 H42A 109.8 . . ?
C41 C42 H42B 109.8 . . ?
H42A C42 H42B 108.2 . . ?
O4 C43 H43A 110.1 . . ?
O4 C43 H43B 110.1 . . ?
O4 C43 C44 108.01(10) . . ?
H43A C43 H43B 108.4 . . ?
C44 C43 H43A 110.1 . . ?
C44 C43 H43B 110.1 . . ?
N2 C44 C43 113.02(10) . . ?
N2 C44 H44A 109.0 . . ?
N2 C44 H44B 109.0 . . ?
C43 C44 H44A 109.0 . . ?
C43 C44 H44B 109.0 . . ?
H44A C44 H44B 107.8 . . ?
N1 C45 H45A 109.0 . . ?
N1 C45 H45B 109.0 . . ?
N1 C45 C46 112.95(10) . . ?
H45A C45 H45B 107.8 . . ?
C46 C45 H45A 109.0 . . ?
C46 C45 H45B 109.0 . . ?
O5 C46 C45 109.13(10) . . ?
O5 C46 H46A 109.9 . . ?
O5 C46 H46B 109.9 . . ?
C45 C46 H46A 109.9 . . ?
C45 C46 H46B 109.9 . . ?
H46A C46 H46B 108.3 . . ?
O5 C47 H47A 109.8 . . ?
O5 C47 H47B 109.8 . . ?
O5 C47 C48 109.60(10) . . ?
H47A C47 H47B 108.2 . . ?
C48 C47 H47A 109.8 . . ?
C48 C47 H47B 109.8 . . ?
O6 C48 C47 110.12(10) . . ?
O6 C48 H48A 109.6 . . ?
O6 C48 H48B 109.6 . . ?
C47 C48 H48A 109.6 . . ?
C47 C48 H48B 109.6 . . ?
H48A C48 H48B 108.2 . . ?
O6 C49 H49A 109.8 . . ?
O6 C49 H49B 109.8 . . ?
O6 C49 C50 109.51(10) . . ?
H49A C49 H49B 108.2 . . ?
C50 C49 H49A 109.8 . . ?
C50 C49 H49B 109.8 . . ?
N2 C50 C49 114.43(11) . . ?
N2 C50 H50A 108.7 . . ?
N2 C50 H50B 108.7 . . ?
C49 C50 H50A 108.7 . . ?
C49 C50 H50B 108.7 . . ?
H50A C50 H50B 107.6 . . ?
O7 K2 O8 60.25(6) . . ?
O7 K2 O11 101.06(7) . . ?
O7 K2 O12 123.76(8) . . ?
O8 K2 O11 139.78(5) . . ?
O8 K2 O12 99.93(4) . . ?
O9 K2 O7 95.08(11) . . ?
O9 K2 O8 117.43(11) . . ?
O9 K2 O11 98.33(10) . . ?
O9 K2 O12 136.56(10) . . ?
O10 K2 O7 130.89(9) . . ?
O10 K2 O8 91.23(6) . . ?
O10 K2 O9 61.62(9) . . ?
O10 K2 O11 123.47(6) . . ?
O10 K2 O12 98.40(5) . . ?
O11 K2 O12 58.95(4) . . ?
O10X K2 O8X 90.1(3) . . ?
O10X K2 O11X 121.5(3) . . ?
O10X K2 O7X 128.0(3) . . ?
O10X K2 O12X 101.61(18) . . ?
O10X K2 N3X 119.3(3) . . ?
O8X K2 O7X 57.27(18) . . ?
O8X K2 N3X 115.59(17) . . ?
O11X K2 O8X 146.15(14) . . ?
O11X K2 O7X 103.6(2) . . ?
O11X K2 O12X 61.76(14) . . ?
O11X K2 N3X 61.86(17) . . ?
O7X K2 N3X 59.9(2) . . ?
O12X K2 O8X 103.02(13) . . ?
O12X K2 O7X 123.0(3) . . ?
O12X K2 N3X 121.75(16) . . ?
C52 O7 K2 119.1(2) . . ?
C52 O7 C53 111.0(3) . . ?
C53 O7 K2 111.47(15) . . ?
C54 O8 K2 117.68(12) . . ?
C55 O8 K2 116.95(10) . . ?
C55 O8 C54 112.02(16) . . ?
C58 O9 K2 117.6(3) . . ?
C58 O9 C59 110.7(3) . . ?
C59 O9 K2 108.6(2) . . ?
C60 O10 K2 116.81(18) . . ?
C60 O10 C61 112.0(3) . . ?
C61 O10 K2 123.0(2) . . ?
C64 O11 K2 118.88(13) . . ?
C65 O11 K2 117.51(11) . . ?
C65 O11 C64 111.02(15) . . ?
C66 O12 K2 113.35(9) . . ?
C67 O12 K2 114.86(10) . . ?
C67 O12 C66 110.50(13) . . ?
C51 N3 K2 106.52(17) . . ?
C51 N3 C63 110.3(2) . . ?
C57 N3 K2 108.7(2) . . ?
C57 N3 C51 111.1(2) . . ?
C57 N3 C63 110.1(2) . . ?
C63 N3 K2 110.03(13) . . ?
C56 N4 K2 110.50(13) . . ?
C56 N4 C62 110.41(15) . . ?
C56 N4 C68 109.76(18) . . ?
C62 N4 K2 108.44(13) . . ?
C62 N4 C68 108.68(17) . . ?
C68 N4 K2 109.02(10) . . ?
N3 C51 H51A 108.5 . . ?
N3 C51 H51B 108.5 . . ?
N3 C51 C52 114.9(2) . . ?
H51A C51 H51B 107.5 . . ?
C52 C51 H51A 108.5 . . ?
C52 C51 H51B 108.5 . . ?
O7 C52 C51 109.8(2) . . ?
O7 C52 H52A 109.7 . . ?
O7 C52 H52B 109.7 . . ?
C51 C52 H52A 109.7 . . ?
C51 C52 H52B 109.7 . . ?
H52A C52 H52B 108.2 . . ?
O7 C53 H53A 109.8 . . ?
O7 C53 H53B 109.8 . . ?
O7 C53 C54 109.4(2) . . ?
H53A C53 H53B 108.2 . . ?
C54 C53 H53A 109.8 . . ?
C54 C53 H53B 109.8 . . ?
O8 C54 C53 109.47(16) . . ?
O8 C54 H54A 109.8 . . ?
O8 C54 H54B 109.8 . . ?
C53 C54 H54A 109.8 . . ?
C53 C54 H54B 109.8 . . ?
H54A C54 H54B 108.2 . . ?
O8 C55 H55A 110.1 . . ?
O8 C55 H55B 110.1 . . ?
O8 C55 C56 108.22(17) . . ?
H55A C55 H55B 108.4 . . ?
C56 C55 H55A 110.1 . . ?
C56 C55 H55B 110.1 . . ?
N4 C56 C55 113.26(14) . . ?
N4 C56 H56A 108.9 . . ?
N4 C56 H56B 108.9 . . ?
C55 C56 H56A 108.9 . . ?
C55 C56 H56B 108.9 . . ?
H56A C56 H56B 107.7 . . ?
N3 C57 H57A 109.3 . . ?
N3 C57 H57B 109.3 . . ?
N3 C57 C58 111.7(3) . . ?
H57A C57 H57B 107.9 . . ?
C58 C57 H57A 109.3 . . ?
C58 C57 H57B 109.3 . . ?
O9 C58 C57 108.5(4) . . ?
O9 C58 H58A 110.0 . . ?
O9 C58 H58B 110.0 . . ?
C57 C58 H58A 110.0 . . ?
C57 C58 H58B 110.0 . . ?
H58A C58 H58B 108.4 . . ?
O9 C59 H59A 109.4 . . ?
O9 C59 H59B 109.4 . . ?
O9 C59 C60 111.2(3) . . ?
H59A C59 H59B 108.0 . . ?
C60 C59 H59A 109.4 . . ?
C60 C59 H59B 109.4 . . ?
O10 C60 C59 107.0(3) . . ?
O10 C60 H60A 110.3 . . ?
O10 C60 H60B 110.3 . . ?
C59 C60 H60A 110.3 . . ?
C59 C60 H60B 110.3 . . ?
H60A C60 H60B 108.6 . . ?
O10 C61 H61A 110.2 . . ?
O10 C61 H61B 110.2 . . ?
O10 C61 C62 107.7(2) . . ?
H61A C61 H61B 108.5 . . ?
C62 C61 H61A 110.2 . . ?
C62 C61 H61B 110.2 . . ?
N4 C62 C61 113.0(2) . . ?
N4 C62 H62A 109.0 . . ?
N4 C62 H62B 109.0 . . ?
C61 C62 H62A 109.0 . . ?
C61 C62 H62B 109.0 . . ?
H62A C62 H62B 107.8 . . ?
N3 C63 H63A 108.6 . . ?
N3 C63 H63B 108.6 . . ?
N3 C63 C64 114.56(18) . . ?
H63A C63 H63B 107.6 . . ?
C64 C63 H63A 108.6 . . ?
C64 C63 H63B 108.6 . . ?
O11 C64 C63 109.38(15) . . ?
O11 C64 H64A 109.8 . . ?
O11 C64 H64B 109.8 . . ?
C63 C64 H64A 109.8 . . ?
C63 C64 H64B 109.8 . . ?
H64A C64 H64B 108.2 . . ?
O11 C65 H65A 109.8 . . ?
O11 C65 H65B 109.8 . . ?
O11 C65 C66 109.53(13) . . ?
H65A C65 H65B 108.2 . . ?
C66 C65 H65A 109.8 . . ?
C66 C65 H65B 109.8 . . ?
O12 C66 C65 109.74(13) . . ?
O12 C66 H66A 109.7 . . ?
O12 C66 H66B 109.7 . . ?
C65 C66 H66A 109.7 . . ?
C65 C66 H66B 109.7 . . ?
H66A C66 H66B 108.2 . . ?
O12 C67 H67A 109.7 . . ?
O12 C67 H67B 109.7 . . ?
O12 C67 C68 109.67(13) . . ?
H67A C67 H67B 108.2 . . ?
C68 C67 H67A 109.7 . . ?
C68 C67 H67B 109.7 . . ?
N4 C68 C67 114.09(14) . . ?
N4 C68 H68A 108.7 . . ?
N4 C68 H68B 108.7 . . ?
C67 C68 H68A 108.7 . . ?
C67 C68 H68B 108.7 . . ?
H68A C68 H68B 107.6 . . ?
C2 C1 H1 119.3 . . ?
C2 C1 C6 121.4(7) . . ?
C6 C1 H1 119.3 . . ?
C1 C2 H2 117.2 . . ?
C1 C2 C3 125.7(10) . . ?
C3 C2 H2 117.2 . . ?
C2 C3 C4 112.7(7) . . ?
C32 C3 C2 125.1(9) . . ?
C32 C3 C4 122.0(8) . . ?
C3 C4 H4 118.5 . . ?
C5 C4 C3 122.9(6) . . ?
C5 C4 H4 118.5 . . ?
C4 C5 H5 118.4 . . ?
C4 C5 C6 123.1(7) . . ?
C6 C5 H5 118.4 . . ?
C5 C6 C1 114.0(6) . . ?
C5 C6 C7 122.0(7) . . ?
C7 C6 C1 123.5(6) . . ?
C6 C7 H7 113.8 . . ?
C8 C7 C6 132.5(6) . . ?
C8 C7 H7 113.8 . . ?
C7 C8 H8 113.4 . . ?
C7 C8 C9 133.1(7) . . ?
C9 C8 H8 113.4 . . ?
C8 C9 C10 123.7(7) . . ?
C8 C9 C14 123.0(6) . . ?
C10 C9 C14 113.2(6) . . ?
C9 C10 H10 118.2 . . ?
C11 C10 C9 123.5(7) . . ?
C11 C10 H10 118.2 . . ?
C10 C11 H11 118.2 . . ?
C10 C11 C12 123.7(6) . . ?
C12 C11 H11 118.2 . . ?
C11 C12 C13 113.6(8) . . ?
C11 C12 C15 122.0(7) . . ?
C15 C12 C13 124.0(9) . . ?
C12 C13 H13 118.2 . . ?
C14 C13 C12 123.6(13) . . ?
C14 C13 H13 118.2 . . ?
C9 C14 H14 118.9 . . ?
C13 C14 C9 122.3(9) . . ?
C13 C14 H14 118.9 . . ?
C12 C15 H15 115.1 . . ?
C16 C15 C12 129.8(10) . . ?
C16 C15 H15 115.1 . . ?
C15 C16 H16 114.5 . . ?
C15 C16 C17 131.0(12) . . ?
C17 C16 H16 114.5 . . ?
C16 C17 C18 117.6(10) . . ?
C22 C17 C16 123.2(13) . . ?
C22 C17 C18 119.1(11) . . ?
C17 C18 H18 119.3 . . ?
C19 C18 C17 121.5(10) . . ?
C19 C18 H18 119.3 . . ?
C18 C19 H19 118.9 . . ?
C18 C19 C20 122.3(11) . . ?
C20 C19 H19 118.9 . . ?
C19 C20 C21 115.9(11) . . ?
C19 C20 C23 119.9(13) . . ?
C23 C20 C21 124.0(8) . . ?
C20 C21 H21 118.3 . . ?
C22 C21 C20 123.5(9) . . ?
C22 C21 H21 118.3 . . ?
C17X C22X H22X 116.8 . . ?
C21X C22X H22X 116.8 . . ?
C21X C22X C17X 126.4(12) . . ?
C20 C23 H23 113.9 . . ?
C24 C23 C20 132.1(10) . . ?
C24 C23 H23 113.9 . . ?
C23 C24 H24 114.0 . . ?
C23 C24 C25 132.0(11) . . ?
C25 C24 H24 114.0 . . ?
C24 C25 C26 122.7(13) . . ?
C30 C25 C24 123.7(11) . . ?
C30 C25 C26 113.5(10) . . ?
C25 C26 H26 118.7 . . ?
C27 C26 C25 122.5(11) . . ?
C27 C26 H26 118.7 . . ?
C26 C27 H27 118.5 . . ?
C26 C27 C28 123.0(10) . . ?
C28 C27 H27 118.5 . . ?
C27 C28 C29 113.7(12) . . ?
C27 C28 C31 121.1(11) . . ?
C29 C28 C31 124.9(14) . . ?
C28 C29 H29 117.9 . . ?
C30 C29 C28 124.1(12) . . ?
C30 C29 H29 117.9 . . ?
C25 C30 H30 118.7 . . ?
C29 C30 C25 122.5(11) . . ?
C29 C30 H30 118.7 . . ?
C28 C31 H31 113.6 . . ?
C32 C31 C28 132.9(10) . . ?
C32 C31 H31 113.6 . . ?
C3 C32 H32 113.5 . . ?
C31 C32 C3 133.0(8) . . ?
C31 C32 H32 113.5 . . ?
C69 O13 C72 106.5(2) . . ?
O13 C69 H69A 109.9 . . ?
O13 C69 H69B 109.9 . . ?
O13 C69 C70 108.8(3) . . ?
H69A C69 H69B 108.3 . . ?
C70 C69 H69A 109.9 . . ?
C70 C69 H69B 109.9 . . ?
C69 C70 H70A 110.9 . . ?
C69 C70 H70B 110.9 . . ?
H70A C70 H70B 109.0 . . ?
C71 C70 C69 104.1(3) . . ?
C71 C70 H70A 110.9 . . ?
C71 C70 H70B 110.9 . . ?
C70 C71 H71A 110.8 . . ?
C70 C71 H71B 110.8 . . ?
C70 C71 C72 104.9(3) . . ?
H71A C71 H71B 108.9 . . ?
C72 C71 H71A 110.8 . . ?
C72 C71 H71B 110.8 . . ?
O13 C72 C71 106.1(2) . . ?
O13 C72 H72A 110.5 . . ?
O13 C72 H72B 110.5 . . ?
C71 C72 H72A 110.5 . . ?
C71 C72 H72B 110.5 . . ?
H72A C72 H72B 108.7 . . ?
C75 C75 H75A 108.9 3_665 . ?
C75 C75 H75B 108.9 3_665 . ?
H75A C75 H75B 107.7 . . ?
C74 C75 C75 113.5(2) . 3_665 ?
C74 C75 H75A 108.9 . . ?
C74 C75 H75B 108.9 . . ?
C75 C74 H74A 108.8 . . ?
C75 C74 H74B 108.8 . . ?
C75 C74 C73 113.7(2) . . ?
H74A C74 H74B 107.7 . . ?
C73 C74 H74A 108.8 . . ?
C73 C74 H74B 108.8 . . ?
C74 C73 H73A 109.5 . . ?
C74 C73 H73B 109.5 . . ?
C74 C73 H73C 109.5 . . ?
H73A C73 H73B 109.5 . . ?
H73A C73 H73C 109.5 . . ?
H73B C73 H73C 109.5 . . ?
H67C C67X H67D 108.6 . . ?
O12X C67X H67C 110.3 . . ?
O12X C67X H67D 110.3 . . ?
O12X C67X C68X 107.1(5) . . ?
C68X C67X H67C 110.3 . . ?
C68X C67X H67D 110.3 . . ?
C60X O10X K2 117.3(7) . . ?
C61X O10X K2 122.9(7) . . ?
C61X O10X C60X 117.8(9) . . ?
C54X O8X K2 119.3(3) . . ?
C55X O8X K2 116.0(4) . . ?
C55X O8X C54X 111.5(4) . . ?
C58X O9X K2 118.4(9) . . ?
C58X O9X C59X 110.7(10) . . ?
C59X O9X K2 103.7(6) . . ?
C64X O11X K2 120.0(4) . . ?
C64X O11X C65X 112.2(5) . . ?
C65X O11X K2 116.4(4) . . ?
C52X O7X K2 116.9(6) . . ?
C53X O7X K2 113.5(5) . . ?
C53X O7X C52X 115.6(9) . . ?
C67X O12X K2 120.1(3) . . ?
C67X O12X C66X 110.8(5) . . ?
C66X O12X K2 112.4(3) . . ?
C51X N3X K2 107.9(5) . . ?
C51X N3X C57X 109.9(8) . . ?
C51X N3X C63X 110.9(7) . . ?
C57X N3X K2 111.6(7) . . ?
C63X N3X K2 106.8(5) . . ?
C63X N3X C57X 109.6(7) . . ?
C56X N4X K2 111.0(3) . . ?
C56X N4X C62X 109.3(4) . . ?
C62X N4X K2 107.1(4) . . ?
C68X N4X K2 106.7(3) . . ?
C68X N4X C56X 108.8(5) . . ?
C68X N4X C62X 113.9(5) . . ?
O10X C60X H60C 108.7 . . ?
O10X C60X H60D 108.7 . . ?
O10X C60X C59X 114.2(10) . . ?
H60C C60X H60D 107.6 . . ?
C59X C60X H60C 108.7 . . ?
C59X C60X H60D 108.7 . . ?
O10X C61X H61C 109.9 . . ?
O10X C61X H61D 109.9 . . ?
O10X C61X C62X 108.9(8) . . ?
H61C C61X H61D 108.3 . . ?
C62X C61X H61C 109.9 . . ?
C62X C61X H61D 109.9 . . ?
O8X C54X H54C 109.5 . . ?
O8X C54X H54D 109.5 . . ?
O8X C54X C53X 110.6(4) . . ?
H54C C54X H54D 108.1 . . ?
C53X C54X H54C 109.5 . . ?
C53X C54X H54D 109.5 . . ?
O8X C55X H55C 109.9 . . ?
O8X C55X H55D 109.9 . . ?
O8X C55X C56X 108.8(4) . . ?
H55C C55X H55D 108.3 . . ?
C56X C55X H55C 109.9 . . ?
C56X C55X H55D 109.9 . . ?
O9X C58X H58C 109.7 . . ?
O9X C58X H58D 109.7 . . ?
H58C C58X H58D 108.2 . . ?
C57X C58X O9X 110.0(12) . . ?
C57X C58X H58C 109.7 . . ?
C57X C58X H58D 109.7 . . ?
O9X C59X C60X 108.2(9) . . ?
O9X C59X H59C 110.0 . . ?
O9X C59X H59D 110.0 . . ?
C60X C59X H59C 110.0 . . ?
C60X C59X H59D 110.0 . . ?
H59C C59X H59D 108.4 . . ?
O11X C64X H64C 109.7 . . ?
O11X C64X H64D 109.7 . . ?
O11X C64X C63X 109.9(5) . . ?
H64C C64X H64D 108.2 . . ?
C63X C64X H64C 109.7 . . ?
C63X C64X H64D 109.7 . . ?
O11X C65X H65C 109.6 . . ?
O11X C65X H65D 109.6 . . ?
H65C C65X H65D 108.1 . . ?
C66X C65X O11X 110.4(4) . . ?
C66X C65X H65C 109.6 . . ?
C66X C65X H65D 109.6 . . ?
O7X C52X H52C 109.2 . . ?
O7X C52X H52D 109.2 . . ?
O7X C52X C51X 112.0(7) . . ?
H52C C52X H52D 107.9 . . ?
C51X C52X H52C 109.2 . . ?
C51X C52X H52D 109.2 . . ?
O7X C53X C54X 108.9(6) . . ?
O7X C53X H53C 109.9 . . ?
O7X C53X H53D 109.9 . . ?
C54X C53X H53C 109.9 . . ?
C54X C53X H53D 109.9 . . ?
H53C C53X H53D 108.3 . . ?
O12X C66X H66C 109.7 . . ?
O12X C66X H66D 109.7 . . ?
C65X C66X O12X 109.9(4) . . ?
C65X C66X H66C 109.7 . . ?
C65X C66X H66D 109.7 . . ?
H66C C66X H66D 108.2 . . ?
N3X C51X H51C 108.6 . . ?
N3X C51X H51D 108.6 . . ?
C52X C51X N3X 114.5(6) . . ?
C52X C51X H51C 108.6 . . ?
C52X C51X H51D 108.6 . . ?
H51C C51X H51D 107.6 . . ?
N3X C57X H57C 108.1 . . ?
N3X C57X H57D 108.1 . . ?
C58X C57X N3X 116.8(13) . . ?
C58X C57X H57C 108.1 . . ?
C58X C57X H57D 108.1 . . ?
H57C C57X H57D 107.3 . . ?
N3X C63X C64X 113.9(5) . . ?
N3X C63X H63C 108.8 . . ?
N3X C63X H63D 108.8 . . ?
C64X C63X H63C 108.8 . . ?
C64X C63X H63D 108.8 . . ?
H63C C63X H63D 107.7 . . ?
N4X C56X C55X 112.9(4) . . ?
N4X C56X H56C 109.0 . . ?
N4X C56X H56D 109.0 . . ?
C55X C56X H56C 109.0 . . ?
C55X C56X H56D 109.0 . . ?
H56C C56X H56D 107.8 . . ?
N4X C62X C61X 112.1(6) . . ?
N4X C62X H62C 109.2 . . ?
N4X C62X H62D 109.2 . . ?
C61X C62X H62C 109.2 . . ?
C61X C62X H62D 109.2 . . ?
H62C C62X H62D 107.9 . . ?
C67X C68X H68C 109.6 . . ?
C67X C68X H68D 109.6 . . ?
N4X C68X C67X 110.4(6) . . ?
N4X C68X H68C 109.6 . . ?
N4X C68X H68D 109.6 . . ?
H68C C68X H68D 108.1 . . ?
C29X C30X H30X 118.4 . . ?
C29X C30X C25X 123.2(9) . . ?
C25X C30X H30X 118.4 . . ?
C2X C1X H1X 118.2 . . ?
C2X C1X C6X 123.7(7) . . ?
C6X C1X H1X 118.2 . . ?
C1X C2X H2X 119.4 . . ?
C1X C2X C3X 121.3(9) . . ?
C3X C2X H2X 119.4 . . ?
C1X C6X C5X 113.4(6) . . ?
C1X C6X C7X 124.0(5) . . ?
C5X C6X C7X 122.2(6) . . ?
C2X C3X C32X 122.7(7) . . ?
C4X C3X C2X 115.2(6) . . ?
C4X C3X C32X 121.9(6) . . ?
C6X C5X H5X 118.1 . . ?
C4X C5X C6X 123.8(6) . . ?
C4X C5X H5X 118.1 . . ?
C6X C7X H7X 114.1 . . ?
C8X C7X C6X 131.9(5) . . ?
C8X C7X H7X 114.1 . . ?
C3X C4X H4X 118.8 . . ?
C5X C4X C3X 122.4(5) . . ?
C5X C4X H4X 118.8 . . ?
C3X C32X H32X 114.4 . . ?
C31X C32X C3X 131.1(7) . . ?
C31X C32X H32X 114.4 . . ?
C7X C8X H8X 113.9 . . ?
C7X C8X C9X 132.2(5) . . ?
C9X C8X H8X 113.9 . . ?
C32X C31X H31X 113.5 . . ?
C32X C31X C28X 133.0(9) . . ?
C28X C31X H31X 113.5 . . ?
C10X C9X C8X 121.4(6) . . ?
C14X C9X C8X 123.4(5) . . ?
C14X C9X C10X 115.0(5) . . ?
C31X C28X C29X 124.6(12) . . ?
C31X C28X C27X 119.9(11) . . ?
C27X C28X C29X 115.3(11) . . ?
C9X C10X H10X 118.7 . . ?
C11X C10X C9X 122.6(6) . . ?
C11X C10X H10X 118.7 . . ?
C9X C14X H14X 118.6 . . ?
C13X C14X C9X 122.7(8) . . ?
C13X C14X H14X 118.6 . . ?
C30X C29X C28X 120.6(11) . . ?
C30X C29X H29X 119.7 . . ?
C28X C29X H29X 119.7 . . ?
C28X C27X H27X 118.7 . . ?
C26X C27X C28X 122.5(9) . . ?
C26X C27X H27X 118.7 . . ?
C10X C11X H11X 118.8 . . ?
C10X C11X C12X 122.3(5) . . ?
C12X C11X H11X 118.8 . . ?
C14X C13X H13X 119.1 . . ?
C14X C13X C12X 121.8(11) . . ?
C12X C13X H13X 119.1 . . ?
C27X C26X H26X 118.2 . . ?
C27X C26X C25X 123.6(9) . . ?
C25X C26X H26X 118.2 . . ?
C13X C12X C11X 115.1(7) . . ?
C13X C12X C15X 123.8(8) . . ?
C15X C12X C11X 120.8(6) . . ?
C26X C25X C30X 114.4(8) . . ?
C26X C25X C24X 122.6(10) . . ?
C24X C25X C30X 122.7(9) . . ?
C12X C15X H15X 113.6 . . ?
C16X C15X C12X 132.8(9) . . ?
C16X C15X H15X 113.6 . . ?
C25X C24X H24X 114.1 . . ?
C23X C24X C25X 131.9(10) . . ?
C23X C24X H24X 114.1 . . ?
C15X C16X H16X 114.1 . . ?
C15X C16X C17X 131.9(9) . . ?
C17X C16X H16X 114.1 . . ?
C24X C23X H23X 113.3 . . ?
C24X C23X C20X 133.3(9) . . ?
C20X C23X H23X 113.3 . . ?
C16X C17X C22X 124.0(10) . . ?
C18X C17X C22X 109.7(10) . . ?
C18X C17X C16X 125.4(8) . . ?
C23X C20X C19X 122.4(11) . . ?
C21X C20X C23X 125.1(8) . . ?
C21X C20X C19X 112.2(10) . . ?
C17X C18X H18X 117.7 . . ?
C19X C18X C17X 124.6(9) . . ?
C19X C18X H18X 117.7 . . ?
C17 C22 H22 121.2 . . ?
C21 C22 C17 117.5(14) . . ?
C21 C22 H22 121.2 . . ?
C20X C19X H19X 118.3 . . ?
C18X C19X C20X 123.5(10) . . ?
C18X C19X H19X 118.3 . . ?
C22X C21X C20X 122.8(9) . . ?
C22X C21X H21X 118.6 . . ?
C20X C21X H21X 118.6 . . ?
C72X O13X C69X 103.7(5) . . ?
O13X C72X H72C 110.5 . . ?
O13X C72X H72D 110.5 . . ?
O13X C72X C71X 106.3(5) . . ?
H72C C72X H72D 108.7 . . ?
C71X C72X H72C 110.5 . . ?
C71X C72X H72D 110.5 . . ?
C72X C71X H71C 111.1 . . ?
C72X C71X H71D 111.1 . . ?
C72X C71X C70X 103.2(4) . . ?
H71C C71X H71D 109.1 . . ?
C70X C71X H71C 111.1 . . ?
C70X C71X H71D 111.1 . . ?
C71X C70X H70C 110.9 . . ?
C71X C70X H70D 110.9 . . ?
H70C C70X H70D 108.9 . . ?
C69X C70X C71X 104.4(5) . . ?
C69X C70X H70C 110.9 . . ?
C69X C70X H70D 110.9 . . ?
H77A C77 H77B 109.2 . . ?
C76 C77 H77A 111.3 . . ?
C76 C77 H77B 111.3 . . ?
C76 C77 C78 102.6(5) . . ?
C78 C77 H77A 111.3 . . ?
C78 C77 H77B 111.3 . . ?
C76 O14 C79 100.5(6) . . ?
C77 C76 H76A 110.7 . . ?
C77 C76 H76B 110.7 . . ?
O14 C76 C77 105.4(6) . . ?
O14 C76 H76A 110.7 . . ?
O14 C76 H76B 110.7 . . ?
H76A C76 H76B 108.8 . . ?
O14 C79 H79A 110.2 . . ?
O14 C79 H79B 110.2 . . ?
O14 C79 C78 107.5(7) . . ?
H79A C79 H79B 108.5 . . ?
C78 C79 H79A 110.2 . . ?
C78 C79 H79B 110.2 . . ?
C77 C78 H78A 112.5 . . ?
C77 C78 H78B 112.5 . . ?
C79 C78 C77 96.1(6) . . ?
C79 C78 H78A 112.5 . . ?
C79 C78 H78B 112.5 . . ?
H78A C78 H78B 110.0 . . ?
O13X C69X H69C 110.0 . . ?
O13X C69X H69D 110.0 . . ?
C70X C69X O13X 108.5(6) . . ?
C70X C69X H69C 110.0 . . ?
C70X C69X H69D 110.0 . . ?
H69C C69X H69D 108.4 . . ?

loop_
_geom_bond_atom_site_label_1
_geom_bond_atom_site_label_2
_geom_bond_distance
_geom_bond_site_symmetry_2
_geom_bond_publ_flag
K1 O1 2.7876(8) . ?
K1 O2 2.8917(8) . ?
K1 O3 2.8396(8) . ?
K1 O4 2.8249(8) . ?
K1 O5 2.8290(8) . ?
K1 O6 2.7489(8) . ?
K1 N1 2.9464(10) . ?
K1 N2 3.0134(11) . ?
O1 C34 1.4222(15) . ?
O1 C35 1.4196(14) . ?
O2 C36 1.4257(14) . ?
O2 C37 1.4256(15) . ?
O3 C40 1.4192(16) . ?
O3 C41 1.4344(15) . ?
O4 C42 1.4260(15) . ?
O4 C43 1.4236(17) . ?
O5 C46 1.4112(17) . ?
O5 C47 1.4210(14) . ?
O6 C48 1.4191(15) . ?
O6 C49 1.4240(16) . ?
N1 C33 1.4631(16) . ?
N1 C39 1.4670(15) . ?
N1 C45 1.4684(16) . ?
N2 C38 1.4740(17) . ?
N2 C44 1.4645(15) . ?
N2 C50 1.4708(15) . ?
C33 H33A 0.9900 . ?
C33 H33B 0.9900 . ?
C33 C34 1.505(2) . ?
C34 H34A 0.9900 . ?
C34 H34B 0.9900 . ?
C35 H35A 0.9900 . ?
C35 H35B 0.9900 . ?
C35 C36 1.4951(18) . ?
C36 H36A 0.9900 . ?
C36 H36B 0.9900 . ?
C37 H37A 0.9900 . ?
C37 H37B 0.9900 . ?
C37 C38 1.5068(19) . ?
C38 H38A 0.9900 . ?
C38 H38B 0.9900 . ?
C39 H39A 0.9900 . ?
C39 H39B 0.9900 . ?
C39 C40 1.5106(19) . ?
C40 H40A 0.9900 . ?
C40 H40B 0.9900 . ?
C41 H41A 0.9900 . ?
C41 H41B 0.9900 . ?
C41 C42 1.489(2) . ?
C42 H42A 0.9900 . ?
C42 H42B 0.9900 . ?
C43 H43A 0.9900 . ?
C43 H43B 0.9900 . ?
C43 C44 1.5078(18) . ?
C44 H44A 0.9900 . ?
C44 H44B 0.9900 . ?
C45 H45A 0.9900 . ?
C45 H45B 0.9900 . ?
C45 C46 1.5112(19) . ?
C46 H46A 0.9900 . ?
C46 H46B 0.9900 . ?
C47 H47A 0.9900 . ?
C47 H47B 0.9900 . ?
C47 C48 1.486(2) . ?
C48 H48A 0.9900 . ?
C48 H48B 0.9900 . ?
C49 H49A 0.9900 . ?
C49 H49B 0.9900 . ?
C49 C50 1.504(2) . ?
C50 H50A 0.9900 . ?
C50 H50B 0.9900 . ?
K2 O7 2.797(3) . ?
K2 O8 2.8067(13) . ?
K2 O9 2.761(4) . ?
K2 O10 2.749(3) . ?
K2 O11 2.8355(18) . ?
K2 O12 2.8905(13) . ?
K2 O10X 2.695(11) . ?
K2 O8X 2.863(4) . ?
K2 O11X 2.706(6) . ?
K2 O7X 2.937(10) . ?
K2 O12X 2.730(4) . ?
K2 N3X 2.945(10) . ?
O7 C52 1.425(3) . ?
O7 C53 1.439(4) . ?
O8 C54 1.433(2) . ?
O8 C55 1.422(3) . ?
O9 C58 1.417(5) . ?
O9 C59 1.427(5) . ?
O10 C60 1.407(4) . ?
O10 C61 1.410(4) . ?
O11 C64 1.422(2) . ?
O11 C65 1.422(2) . ?
O12 C66 1.429(2) . ?
O12 C67 1.4274(19) . ?
N3 C51 1.471(3) . ?
N3 C57 1.464(4) . ?
N3 C63 1.473(3) . ?
N4 C56 1.464(2) . ?
N4 C62 1.473(3) . ?
N4 C68 1.481(3) . ?
C51 H51A 0.9900 . ?
C51 H51B 0.9900 . ?
C51 C52 1.495(3) . ?
C52 H52A 0.9900 . ?
C52 H52B 0.9900 . ?
C53 H53A 0.9900 . ?
C53 H53B 0.9900 . ?
C53 C54 1.487(3) . ?
C54 H54A 0.9900 . ?
C54 H54B 0.9900 . ?
C55 H55A 0.9900 . ?
C55 H55B 0.9900 . ?
C55 C56 1.521(3) . ?
C56 H56A 0.9900 . ?
C56 H56B 0.9900 . ?
C57 H57A 0.9900 . ?
C57 H57B 0.9900 . ?
C57 C58 1.548(6) . ?
C58 H58A 0.9900 . ?
C58 H58B 0.9900 . ?
C59 H59A 0.9900 . ?
C59 H59B 0.9900 . ?
C59 C60 1.477(4) . ?
C60 H60A 0.9900 . ?
C60 H60B 0.9900 . ?
C61 H61A 0.9900 . ?
C61 H61B 0.9900 . ?
C61 C62 1.509(4) . ?
C62 H62A 0.9900 . ?
C62 H62B 0.9900 . ?
C63 H63A 0.9900 . ?
C63 H63B 0.9900 . ?
C63 C64 1.504(3) . ?
C64 H64A 0.9900 . ?
C64 H64B 0.9900 . ?
C65 H65A 0.9900 . ?
C65 H65B 0.9900 . ?
C65 C66 1.478(3) . ?
C66 H66A 0.9900 . ?
C66 H66B 0.9900 . ?
C67 H67A 0.9900 . ?
C67 H67B 0.9900 . ?
C67 C68 1.493(3) . ?
C68 H68A 0.9900 . ?
C68 H68B 0.9900 . ?
C1 H1 0.9500 . ?
C1 C2 1.326(13) . ?
C1 C6 1.450(14) . ?
C2 H2 0.9500 . ?
C2 C3 1.426(13) . ?
C3 C4 1.445(12) . ?
C3 C32 1.406(10) . ?
C4 H4 0.9500 . ?
C4 C5 1.344(7) . ?
C5 H5 0.9500 . ?
C5 C6 1.440(8) . ?
C6 C7 1.441(10) . ?
C7 H7 0.9500 . ?
C7 C8 1.352(7) . ?
C8 H8 0.9500 . ?
C8 C9 1.414(9) . ?
C9 C10 1.427(8) . ?
C9 C14 1.452(15) . ?
C10 H10 0.9500 . ?
C10 C11 1.347(7) . ?
C11 H11 0.9500 . ?
C11 C12 1.404(12) . ?
C12 C13 1.440(15) . ?
C12 C15 1.418(10) . ?
C13 H13 0.9500 . ?
C13 C14 1.342(15) . ?
C14 H14 0.9500 . ?
C15 H15 0.9500 . ?
C15 C16 1.387(13) . ?
C16 H16 0.9500 . ?
C16 C17 1.441(14) . ?
C17 C18 1.475(16) . ?
C17 C22 1.428(17) . ?
C18 H18 0.9500 . ?
C18 C19 1.358(12) . ?
C19 H19 0.9500 . ?
C19 C20 1.420(13) . ?
C20 C21 1.477(19) . ?
C20 C23 1.434(17) . ?
C21 H21 0.9500 . ?
C21 C22 1.410(19) . ?
C22X H22X 0.9500 . ?
C22X C17X 1.427(15) . ?
C22X C21X 1.320(18) . ?
C23 H23 0.9500 . ?
C23 C24 1.378(10) . ?
C24 H24 0.9500 . ?
C24 C25 1.414(15) . ?
C25 C26 1.435(14) . ?
C25 C30 1.373(19) . ?
C26 H26 0.9500 . ?
C26 C27 1.363(10) . ?
C27 H27 0.9500 . ?
C27 C28 1.379(19) . ?
C28 C29 1.386(18) . ?
C28 C31 1.451(17) . ?
C29 H29 0.9500 . ?
C29 C30 1.370(16) . ?
C30 H30 0.9500 . ?
C31 H31 0.9500 . ?
C31 C32 1.371(9) . ?
C32 H32 0.9500 . ?
O13 C69 1.395(4) . ?
O13 C72 1.427(3) . ?
C69 H69A 0.9900 . ?
C69 H69B 0.9900 . ?
C69 C70 1.516(4) . ?
C70 H70A 0.9900 . ?
C70 H70B 0.9900 . ?
C70 C71 1.496(6) . ?
C71 H71A 0.9900 . ?
C71 H71B 0.9900 . ?
C71 C72 1.521(5) . ?
C72 H72A 0.9900 . ?
C72 H72B 0.9900 . ?
C75 C75 1.537(4) 3_665 ?
C75 H75A 0.9900 . ?
C75 H75B 0.9900 . ?
C75 C74 1.502(3) . ?
C74 H74A 0.9900 . ?
C74 H74B 0.9900 . ?
C74 C73 1.518(4) . ?
C73 H73A 0.9800 . ?
C73 H73B 0.9800 . ?
C73 H73C 0.9800 . ?
C67X H67C 0.9900 . ?
C67X H67D 0.9900 . ?
C67X O12X 1.407(8) . ?
C67X C68X 1.564(11) . ?
O10X C60X 1.474(14) . ?
O10X C61X 1.453(16) . ?
O8X C54X 1.426(7) . ?
O8X C55X 1.399(6) . ?
O9X C58X 1.405(16) . ?
O9X C59X 1.437(15) . ?
O11X C64X 1.420(8) . ?
O11X C65X 1.430(7) . ?
O7X C52X 1.433(9) . ?
O7X C53X 1.405(12) . ?
O12X C66X 1.458(8) . ?
N3X C51X 1.470(12) . ?
N3X C57X 1.486(14) . ?
N3X C63X 1.478(10) . ?
N4X C56X 1.468(8) . ?
N4X C62X 1.487(8) . ?
N4X C68X 1.463(7) . ?
C60X H60C 0.9900 . ?
C60X H60D 0.9900 . ?
C60X C59X 1.478(12) . ?
C61X H61C 0.9900 . ?
C61X H61D 0.9900 . ?
C61X C62X 1.511(11) . ?
C54X H54C 0.9900 . ?
C54X H54D 0.9900 . ?
C54X C53X 1.465(8) . ?
C55X H55C 0.9900 . ?
C55X H55D 0.9900 . ?
C55X C56X 1.506(8) . ?
C58X H58C 0.9900 . ?
C58X H58D 0.9900 . ?
C58X C57X 1.397(19) . ?
C59X H59C 0.9900 . ?
C59X H59D 0.9900 . ?
C64X H64C 0.9900 . ?
C64X H64D 0.9900 . ?
C64X C63X 1.481(9) . ?
C65X H65C 0.9900 . ?
C65X H65D 0.9900 . ?
C65X C66X 1.426(9) . ?
C52X H52C 0.9900 . ?
C52X H52D 0.9900 . ?
C52X C51X 1.454(9) . ?
C53X H53C 0.9900 . ?
C53X H53D 0.9900 . ?
C66X H66C 0.9900 . ?
C66X H66D 0.9900 . ?
C51X H51C 0.9900 . ?
C51X H51D 0.9900 . ?
C57X H57C 0.9900 . ?
C57X H57D 0.9900 . ?
C63X H63C 0.9900 . ?
C63X H63D 0.9900 . ?
C56X H56C 0.9900 . ?
C56X H56D 0.9900 . ?
C62X H62C 0.9900 . ?
C62X H62D 0.9900 . ?
C68X H68C 0.9900 . ?
C68X H68D 0.9900 . ?
C30X H30X 0.9500 . ?
C30X C29X 1.350(14) . ?
C30X C25X 1.469(15) . ?
C1X H1X 0.9500 . ?
C1X C2X 1.376(12) . ?
C1X C6X 1.421(13) . ?
C2X H2X 0.9500 . ?
C2X C3X 1.435(11) . ?
C6X C5X 1.430(7) . ?
C6X C7X 1.433(8) . ?
C3X C4X 1.415(11) . ?
C3X C32X 1.440(8) . ?
C5X H5X 0.9500 . ?
C5X C4X 1.356(6) . ?
C7X H7X 0.9500 . ?
C7X C8X 1.355(5) . ?
C4X H4X 0.9500 . ?
C32X H32X 0.9500 . ?
C32X C31X 1.378(8) . ?
C8X H8X 0.9500 . ?
C8X C9X 1.456(8) . ?
C31X H31X 0.9500 . ?
C31X C28X 1.416(16) . ?
C9X C10X 1.425(7) . ?
C9X C14X 1.419(14) . ?
C28X C29X 1.474(17) . ?
C28X C27X 1.432(17) . ?
C10X H10X 0.9500 . ?
C10X C11X 1.355(6) . ?
C14X H14X 0.9500 . ?
C14X C13X 1.377(13) . ?
C29X H29X 0.9500 . ?
C27X H27X 0.9500 . ?
C27X C26X 1.356(8) . ?
C11X H11X 0.9500 . ?
C11X C12X 1.440(11) . ?
C13X H13X 0.9500 . ?
C13X C12X 1.419(13) . ?
C26X H26X 0.9500 . ?
C26X C25X 1.410(13) . ?
C12X C15X 1.432(9) . ?
C25X C24X 1.436(12) . ?
C15X H15X 0.9500 . ?
C15X C16X 1.376(12) . ?
C24X H24X 0.9500 . ?
C24X C23X 1.369(10) . ?
C16X H16X 0.9500 . ?
C16X C17X 1.424(12) . ?
C23X H23X 0.9500 . ?
C23X C20X 1.418(16) . ?
C17X C18X 1.402(14) . ?
C20X C19X 1.431(12) . ?
C20X C21X 1.395(17) . ?
C18X H18X 0.9500 . ?
C18X C19X 1.338(11) . ?
C22 H22 0.9500 . ?
C19X H19X 0.9500 . ?
C21X H21X 0.9500 . ?
O13X C72X 1.433(7) . ?
O13X C69X 1.474(7) . ?
C72X H72C 0.9900 . ?
C72X H72D 0.9900 . ?
C72X C71X 1.434(7) . ?
C71X H71C 0.9900 . ?
C71X H71D 0.9900 . ?
C71X C70X 1.523(9) . ?
C70X H70C 0.9900 . ?
C70X H70D 0.9900 . ?
C70X C69X 1.445(10) . ?
C77 H77A 0.9900 . ?
C77 H77B 0.9900 . ?
C77 C76 1.461(8) . ?
C77 C78 1.669(11) . ?
O14 C76 1.382(9) . ?
O14 C79 1.421(9) . ?
C76 H76A 0.9900 . ?
C76 H76B 0.9900 . ?
C79 H79A 0.9900 . ?
C79 H79B 0.9900 . ?
C79 C78 1.528(10) . ?
C78 H78A 0.9900 . ?
C78 H78B 0.9900 . ?
C69X H69C 0.9900 . ?
C69X H69D 0.9900 . ?

loop_
_geom_torsion_atom_site_label_1
_geom_torsion_atom_site_label_2
_geom_torsion_atom_site_label_3
_geom_torsion_atom_site_label_4
_geom_torsion
_geom_torsion_site_symmetry_1
_geom_torsion_site_symmetry_2
_geom_torsion_site_symmetry_3
_geom_torsion_site_symmetry_4
_geom_torsion_publ_flag
K1 O1 C34 C33 -37.54(12) . . . . ?
K1 O1 C35 C36 43.42(10) . . . . ?
K1 O2 C36 C35 49.96(10) . . . . ?
K1 O2 C37 C38 -53.91(11) . . . . ?
K1 O3 C40 C39 -35.46(13) . . . . ?
K1 O3 C41 C42 60.04(10) . . . . ?
K1 O4 C42 C41 33.75(12) . . . . ?
K1 O4 C43 C44 -58.98(11) . . . . ?
K1 O5 C46 C45 -49.44(12) . . . . ?
K1 O5 C47 C48 49.22(11) . . . . ?
K1 O6 C48 C47 44.40(11) . . . . ?
K1 O6 C49 C50 -46.69(11) . . . . ?
K1 N1 C33 C34 -50.05(12) . . . . ?
K1 N1 C39 C40 -54.66(11) . . . . ?
K1 N1 C45 C46 -43.81(13) . . . . ?
K1 N2 C38 C37 -41.33(12) . . . . ?
K1 N2 C44 C43 -36.87(13) . . . . ?
K1 N2 C50 C49 -46.43(12) . . . . ?
O1 C35 C36 O2 -61.96(11) . . . . ?
O2 C37 C38 N2 66.16(14) . . . . ?
O3 C41 C42 O4 -62.75(13) . . . . ?
O4 C43 C44 N2 64.50(15) . . . . ?
O5 C47 C48 O6 -62.74(12) . . . . ?
O6 C49 C50 N2 64.82(13) . . . . ?
N1 C33 C34 O1 60.41(14) . . . . ?
N1 C39 C40 O3 62.28(13) . . . . ?
N1 C45 C46 O5 63.44(15) . . . . ?
C33 N1 C39 C40 -172.29(10) . . . . ?
C33 N1 C45 C46 74.73(14) . . . . ?
C34 O1 C35 C36 -168.63(9) . . . . ?
C35 O1 C34 C33 174.98(9) . . . . ?
C36 O2 C37 C38 177.35(9) . . . . ?
C37 O2 C36 C35 179.55(9) . . . . ?
C38 N2 C44 C43 84.56(14) . . . . ?
C38 N2 C50 C49 -165.35(10) . . . . ?
C39 N1 C33 C34 67.51(13) . . . . ?
C39 N1 C45 C46 -163.25(12) . . . . ?
C40 O3 C41 C42 -163.44(10) . . . . ?
C41 O3 C40 C39 -167.47(10) . . . . ?
C42 O4 C43 C44 162.42(10) . . . . ?
C43 O4 C42 C41 170.99(10) . . . . ?
C44 N2 C38 C37 -163.51(11) . . . . ?
C44 N2 C50 C49 73.98(14) . . . . ?
C45 N1 C33 C34 -170.45(11) . . . . ?
C45 N1 C39 C40 66.65(13) . . . . ?
C46 O5 C47 C48 -177.32(10) . . . . ?
C47 O5 C46 C45 179.26(10) . . . . ?
C48 O6 C49 C50 173.49(9) . . . . ?
C49 O6 C48 C47 -174.96(10) . . . . ?
C50 N2 C38 C37 75.22(13) . . . . ?
C50 N2 C44 C43 -154.17(12) . . . . ?
K2 O7 C52 C51 -41.9(3) . . . . ?
K2 O7 C53 C54 58.5(2) . . . . ?
K2 O8 C54 C53 34.32(19) . . . . ?
K2 O8 C55 C56 -58.05(17) . . . . ?
K2 O9 C58 C57 -52.7(4) . . . . ?
K2 O9 C59 C60 58.3(3) . . . . ?
K2 O10 C60 C59 39.9(3) . . . . ?
K2 O10 C61 C62 -48.2(2) . . . . ?
K2 O11 C64 C63 -46.9(2) . . . . ?
K2 O11 C65 C66 44.46(17) . . . . ?
K2 O12 C66 C65 51.08(14) . . . . ?
K2 O12 C67 C68 -54.22(15) . . . . ?
K2 N3 C51 C52 -49.2(2) . . . . ?
K2 N3 C57 C58 -44.1(3) . . . . ?
K2 N3 C63 C64 -43.2(2) . . . . ?
K2 N4 C56 C55 -36.6(2) . . . . ?
K2 N4 C62 C61 -44.9(2) . . . . ?
K2 N4 C68 C67 -42.23(17) . . . . ?
K2 O10X C60X C59X 26.0(12) . . . . ?
K2 O10X C61X C62X -35.9(9) . . . . ?
K2 O8X C54X C53X 38.1(5) . . . . ?
K2 O8X C55X C56X -51.8(6) . . . . ?
K2 O9X C58X C57X -41.1(15) . . . . ?
K2 O9X C59X C60X 61.6(9) . . . . ?
K2 O11X C64X C63X -42.6(7) . . . . ?
K2 O11X C65X C66X 41.7(5) . . . . ?
K2 O7X C52X C51X -30.3(9) . . . . ?
K2 O7X C53X C54X 55.2(7) . . . . ?
K2 O12X C66X C65X 50.9(4) . . . . ?
K2 N3X C51X C52X -57.5(6) . . . . ?
K2 N3X C57X C58X -46.5(11) . . . . ?
K2 N3X C63X C64X -47.3(8) . . . . ?
K2 N4X C56X C55X -43.6(6) . . . . ?
K2 N4X C62X C61X -52.1(7) . . . . ?
K2 N4X C68X C67X -52.9(5) . . . . ?
O7 C53 C54 O8 -61.9(2) . . . . ?
O8 C55 C56 N4 63.3(3) . . . . ?
O9 C59 C60 O10 -67.1(4) . . . . ?
O10 C61 C62 N4 61.8(3) . . . . ?
O11 C65 C66 O12 -63.68(18) . . . . ?
O12 C67 C68 N4 67.06(19) . . . . ?
N3 C51 C52 O7 63.7(3) . . . . ?
N3 C57 C58 O9 66.0(4) . . . . ?
N3 C63 C64 O11 61.2(3) . . . . ?
C51 N3 C57 C58 -161.0(3) . . . . ?
C51 N3 C63 C64 74.1(3) . . . . ?
C52 O7 C53 C54 -166.1(2) . . . . ?
C53 O7 C52 C51 -173.4(2) . . . . ?
C54 O8 C55 C56 161.80(15) . . . . ?
C55 O8 C54 C53 174.17(16) . . . . ?
C56 N4 C62 C61 76.3(2) . . . . ?
C56 N4 C68 C67 -163.39(15) . . . . ?
C57 N3 C51 C52 69.0(3) . . . . ?
C57 N3 C63 C64 -162.9(3) . . . . ?
C58 O9 C59 C60 -171.2(3) . . . . ?
C59 O9 C58 C57 -178.2(4) . . . . ?
C60 O10 C61 C62 164.3(2) . . . . ?
C61 O10 C60 C59 -170.5(2) . . . . ?
C62 N4 C56 C55 -156.6(2) . . . . ?
C62 N4 C68 C67 75.78(19) . . . . ?
C63 N3 C51 C52 -168.63(19) . . . . ?
C63 N3 C57 C58 76.5(4) . . . . ?
C64 O11 C65 C66 -173.96(16) . . . . ?
C65 O11 C64 C63 172.07(17) . . . . ?
C66 O12 C67 C68 176.02(15) . . . . ?
C67 O12 C66 C65 -178.36(13) . . . . ?
C68 N4 C56 C55 83.6(2) . . . . ?
C68 N4 C62 C61 -163.28(18) . . . . ?
C1 C2 C3 C4 3.6(13) . . . . ?
C1 C2 C3 C32 178.3(10) . . . . ?
C1 C6 C7 C8 -12.3(11) . . . . ?
C2 C1 C6 C5 -2.1(11) . . . . ?
C2 C1 C6 C7 -174.3(8) . . . . ?
C2 C3 C4 C5 -2.8(11) . . . . ?
C2 C3 C32 C31 21.5(14) . . . . ?
C3 C4 C5 C6 -0.3(10) . . . . ?
C4 C3 C32 C31 -164.3(9) . . . . ?
C4 C5 C6 C1 2.8(9) . . . . ?
C4 C5 C6 C7 175.2(6) . . . . ?
C5 C6 C7 C8 176.1(7) . . . . ?
C6 C1 C2 C3 -1.2(14) . . . . ?
C6 C7 C8 C9 -18.6(12) . . . . ?
C7 C8 C9 C10 158.7(8) . . . . ?
C7 C8 C9 C14 -25.4(13) . . . . ?
C8 C9 C10 C11 179.2(8) . . . . ?
C8 C9 C14 C13 -179.7(11) . . . . ?
C9 C10 C11 C12 0.8(12) . . . . ?
C10 C9 C14 C13 -3.4(15) . . . . ?
C10 C11 C12 C13 -3.9(13) . . . . ?
C10 C11 C12 C15 -177.7(9) . . . . ?
C11 C12 C13 C14 3.3(18) . . . . ?
C11 C12 C15 C16 -167.7(11) . . . . ?
C12 C13 C14 C9 0(2) . . . . ?
C12 C15 C16 C17 21(2) . . . . ?
C13 C12 C15 C16 19.2(18) . . . . ?
C14 C9 C10 C11 2.9(11) . . . . ?
C15 C12 C13 C14 177.0(13) . . . . ?
C15 C16 C17 C18 -167.0(12) . . . . ?
C15 C16 C17 C22 16(2) . . . . ?
C16 C17 C18 C19 -175.2(11) . . . . ?
C16 C17 C22 C21 173.4(12) . . . . ?
C17 C18 C19 C20 -2.7(17) . . . . ?
C18 C17 C22 C21 -3.7(19) . . . . ?
C18 C19 C20 C21 4.7(16) . . . . ?
C18 C19 C20 C23 179.2(11) . . . . ?
C19 C20 C21 C22 -6.6(16) . . . . ?
C19 C20 C23 C24 173.0(12) . . . . ?
C20 C21 C22 C17 6.1(18) . . . . ?
C20 C23 C24 C25 -22(2) . . . . ?
C21 C20 C23 C24 -13.0(19) . . . . ?
C22X C17X C18X C19X -9.2(15) . . . . ?
C23 C20 C21 C22 179.2(12) . . . . ?
C23 C24 C25 C26 165.1(12) . . . . ?
C23 C24 C25 C30 -19(2) . . . . ?
C24 C25 C26 C27 -178.1(11) . . . . ?
C24 C25 C30 C29 179.9(12) . . . . ?
C25 C26 C27 C28 -0.1(16) . . . . ?
C26 C25 C30 C29 -3.4(18) . . . . ?
C26 C27 C28 C29 -6.5(17) . . . . ?
C26 C27 C28 C31 179.3(11) . . . . ?
C27 C28 C29 C30 9(2) . . . . ?
C27 C28 C31 C32 -171.1(11) . . . . ?
C28 C29 C30 C25 -4(2) . . . . ?
C28 C31 C32 C3 17.7(16) . . . . ?
C29 C28 C31 C32 15(2) . . . . ?
C30 C25 C26 C27 5.2(16) . . . . ?
C31 C28 C29 C30 -177.5(12) . . . . ?
C32 C3 C4 C5 -177.7(7) . . . . ?
O13 C69 C70 C71 13.3(4) . . . . ?
C69 O13 C72 C71 32.0(4) . . . . ?
C69 C70 C71 C72 6.0(5) . . . . ?
C70 C71 C72 O13 -23.0(5) . . . . ?
C72 O13 C69 C70 -28.5(4) . . . . ?
C75 C75 C74 C73 -177.0(2) 3_665 . . . ?
C67X O12X C66X C65X -171.6(5) . . . . ?
O10X C60X C59X O9X -63.1(12) . . . . ?
O10X C61X C62X N4X 59.7(10) . . . . ?
O8X C54X C53X O7X -61.8(7) . . . . ?
O8X C55X C56X N4X 65.2(7) . . . . ?
O9X C58X C57X N3X 59.6(15) . . . . ?
O11X C64X C63X N3X 61.9(9) . . . . ?
O11X C65X C66X O12X -61.6(6) . . . . ?
O7X C52X C51X N3X 61.5(9) . . . . ?
O12X C67X C68X N4X 67.4(6) . . . . ?
C60X O10X C61X C62X 160.9(9) . . . . ?
C61X O10X C60X C59X -169.8(9) . . . . ?
C54X O8X C55X C56X 167.2(5) . . . . ?
C55X O8X C54X C53X 177.7(5) . . . . ?
C58X O9X C59X C60X -170.4(11) . . . . ?
C59X O9X C58X C57X -160.6(12) . . . . ?
C64X O11X C65X C66X -174.6(5) . . . . ?
C65X O11X C64X C63X 175.2(5) . . . . ?
C52X O7X C53X C54X -165.8(7) . . . . ?
C53X O7X C52X C51X -167.9(7) . . . . ?
C51X N3X C57X C58X -166.2(10) . . . . ?
C51X N3X C63X C64X 70.0(9) . . . . ?
C57X N3X C51X C52X 64.5(9) . . . . ?
C57X N3X C63X C64X -168.4(9) . . . . ?
C63X N3X C51X C52X -174.1(6) . . . . ?
C63X N3X C57X C58X 71.6(12) . . . . ?
C56X N4X C62X C61X 68.4(8) . . . . ?
C56X N4X C68X C67X -172.7(4) . . . . ?
C62X N4X C56X C55X -161.6(5) . . . . ?
C62X N4X C68X C67X 65.1(6) . . . . ?
C68X C67X O12X K2 -45.4(7) . . . . ?
C68X C67X O12X C66X -179.3(5) . . . . ?
C68X N4X C56X C55X 73.5(6) . . . . ?
C68X N4X C62X C61X -169.7(7) . . . . ?
C30X C25X C24X C23X -21.9(17) . . . . ?
C1X C2X C3X C4X 3.0(11) . . . . ?
C1X C2X C3X C32X 178.8(8) . . . . ?
C1X C6X C5X C4X 2.1(9) . . . . ?
C1X C6X C7X C8X -9.2(10) . . . . ?
C2X C1X C6X C5X -3.5(11) . . . . ?
C2X C1X C6X C7X -176.0(8) . . . . ?
C2X C3X C4X C5X -4.4(9) . . . . ?
C2X C3X C32X C31X 21.1(12) . . . . ?
C6X C1X C2X C3X 0.9(13) . . . . ?
C6X C5X C4X C3X 1.8(9) . . . . ?
C6X C7X C8X C9X -20.8(10) . . . . ?
C3X C32X C31X C28X 17.7(14) . . . . ?
C5X C6X C7X C8X 178.8(6) . . . . ?
C7X C6X C5X C4X 174.8(6) . . . . ?
C7X C8X C9X C10X 159.3(6) . . . . ?
C7X C8X C9X C14X -26.6(10) . . . . ?
C4X C3X C32X C31X -163.4(7) . . . . ?
C32X C3X C4X C5X 179.8(6) . . . . ?
C32X C31X C28X C29X 11.6(18) . . . . ?
C32X C31X C28X C27X -172.8(9) . . . . ?
C8X C9X C10X C11X -179.6(6) . . . . ?
C8X C9X C14X C13X -179.6(10) . . . . ?
C31X C28X C29X C30X 178.9(11) . . . . ?
C31X C28X C27X C26X -180.0(9) . . . . ?
C9X C10X C11X C12X -1.6(9) . . . . ?
C9X C14X C13X C12X 0.2(17) . . . . ?
C28X C27X C26X C25X -0.2(14) . . . . ?
C10X C9X C14X C13X -5.2(13) . . . . ?
C10X C11X C12X C13X -3.5(11) . . . . ?
C10X C11X C12X C15X -177.4(7) . . . . ?
C14X C9X C10X C11X 5.9(9) . . . . ?
C14X C13X C12X C11X 4.2(15) . . . . ?
C14X C13X C12X C15X 177.9(11) . . . . ?
C29X C30X C25X C26X -5.8(14) . . . . ?
C29X C30X C25X C24X 179.1(11) . . . . ?
C29X C28X C27X C26X -4.0(15) . . . . ?
C27X C28X C29X C30X 3.1(17) . . . . ?
C27X C26X C25X C30X 5.0(14) . . . . ?
C27X C26X C25X C24X -179.9(10) . . . . ?
C11X C12X C15X C16X -170.3(10) . . . . ?
C13X C12X C15X C16X 16.3(16) . . . . ?
C26X C25X C24X C23X 163.3(10) . . . . ?
C12X C15X C16X C17X 19.7(18) . . . . ?
C25X C30X C29X C28X 1.8(17) . . . . ?
C25X C24X C23X C20X -19.4(18) . . . . ?
C15X C16X C17X C22X 25.0(18) . . . . ?
C15X C16X C17X C18X -167.1(11) . . . . ?
C24X C23X C20X C19X 174.8(10) . . . . ?
C24X C23X C20X C21X -12.7(18) . . . . ?
C16X C17X C18X C19X -178.6(10) . . . . ?
C23X C20X C19X C18X 175.3(10) . . . . ?
C23X C20X C21X C22X -174.8(12) . . . . ?
C17X C22X C21X C20X -5(2) . . . . ?
C17X C18X C19X C20X 4.2(16) . . . . ?
C22 C17 C18 C19 2.0(18) . . . . ?
C19X C20X C21X C22X -1.6(15) . . . . ?
C21X C22X C17X C16X 179.2(12) . . . . ?
C21X C22X C17X C18X 9.7(18) . . . . ?
C21X C20X C19X C18X 1.9(14) . . . . ?
O13X C72X C71X C70X 37.1(6) . . . . ?
C72X O13X C69X C70X 19.2(7) . . . . ?
C72X C71X C70X C69X -24.0(7) . . . . ?
C71X C70X C69X O13X 2.9(8) . . . . ?
O14 C79 C78 C77 -26.6(8) . . . . ?
C76 C77 C78 C79 -4.2(7) . . . . ?
C76 O14 C79 C78 50.3(8) . . . . ?
C79 O14 C76 C77 -52.7(7) . . . . ?
C78 C77 C76 O14 34.6(7) . . . . ?
C69X O13X C72X C71X -35.3(6) . . . . ?
